data_4116544
loop_
_publ_author_name
'Emil V. Radkov'
'Victor G. Young'
'Robert H. Beer'

_publ_section_title
;
 A Polyoxometalate Transfer Reagent: Synthesis, Structure, and Reactivity
 of Zirconocene Polyoxometalate [(PNbW11O40)2ZrCp2]6-
;
_journal_name_full 'Journal of the American Chemical Society'
_journal_page_first 8953
_journal_page_last 8954
_journal_paper_doi 10.1021/ja9905039
_journal_volume 121
_journal_year 1999
_chemical_compound_source 'Prof. R. Beer - Columbia University'
_chemical_formula_sum 'C108 H229 N7 Nb2 O80 P2 W22 Zr'
_chemical_formula_weight 7289.66
_chemical_name_common 96092
_chemical_name_systematic
; 
 ? 
;
_space_group_IT_number 2
_symmetry_cell_setting triclinic
_symmetry_space_group_name_Hall '-P 1'
_symmetry_space_group_name_H-M 'P -1'
_atom_sites_solution_hydrogens geom
_atom_sites_solution_primary direct
_atom_sites_solution_secondary difmap
_audit_creation_method SHELXL
_cell_angle_alpha 73.468(1)
_cell_angle_beta 76.193(1)
_cell_angle_gamma 84.178(1)
_cell_formula_units_Z 2
_cell_length_a 14.3725(2)
_cell_length_b 26.2888(1)
_cell_length_c 26.5749(4)
_cell_measurement_temperature 173(2)
_cell_volume 9341.7(2)
_computing_structure_refinement 'SHELXL-93 (Sheldrick, 1993)'
_computing_structure_solution 'SHELXS-86 (Sheldrick, 1990)'
_diffrn_ambient_temperature 173(2)
_diffrn_radiation_monochromator graphite
_diffrn_radiation_source 'fine-focus sealed tube'
_diffrn_radiation_type MoK\a
_diffrn_radiation_wavelength 0.71073
_diffrn_reflns_av_R_equivalents 0.0687
_diffrn_reflns_av_sigmaI/netI 0.0650
_diffrn_reflns_limit_h_max 17
_diffrn_reflns_limit_h_min -9
_diffrn_reflns_limit_k_max 30
_diffrn_reflns_limit_k_min -31
_diffrn_reflns_limit_l_max 31
_diffrn_reflns_limit_l_min -31
_diffrn_reflns_number 45157
_diffrn_reflns_theta_max 25.06
_diffrn_reflns_theta_min 0.81
_exptl_absorpt_coefficient_mu 13.746
_exptl_absorpt_correction_T_max 0.382
_exptl_absorpt_correction_T_min 0.004
_exptl_absorpt_correction_type 'SADABS (Sheldrick, 1996)'
_exptl_crystal_colour Colorless
_exptl_crystal_density_diffrn 2.592
_exptl_crystal_description Needle
_exptl_crystal_F_000 6692
_exptl_crystal_size_max 0.40
_exptl_crystal_size_mid 0.12
_exptl_crystal_size_min 0.07
_refine_diff_density_max 3.559
_refine_diff_density_min -4.526
_refine_diff_density_rms 0.414
_refine_ls_extinction_method none
_refine_ls_goodness_of_fit_all 1.132
_refine_ls_goodness_of_fit_obs 1.161
_refine_ls_matrix_type full
_refine_ls_number_parameters 1474
_refine_ls_number_reflns 29655
_refine_ls_number_restraints 2304
_refine_ls_restrained_S_all 1.110
_refine_ls_restrained_S_obs 1.115
_refine_ls_R_factor_all 0.1019
_refine_ls_R_factor_obs 0.0818
_refine_ls_shift/esd_max 0.031
_refine_ls_shift/esd_mean 0.001
_refine_ls_structure_factor_coef Fsqd
_refine_ls_weighting_details 'w=1/[\s^2^(Fo^2^)+(0.0000P)^2^+861.4382P] where P=(Fo^2^+2Fc^2^)/3'
_refine_ls_weighting_scheme calc
_refine_ls_wR_factor_all 0.1783
_refine_ls_wR_factor_obs 0.1622
_reflns_number_observed 24156
_reflns_number_total 29661
_reflns_observed_criterion >2sigma(I)
_cod_data_source_file ja9905039.cif
_cod_data_source_block 96092
_cod_depositor_comments
;
The following automatic conversions were performed:

'_refine_ls_weighting_scheme' value 'calc
w=1/[\s^2^(Fo^2^)+(0.0000P)^2^+861.4382P] where P=(Fo^2^+2Fc^2^)/3'
was changed to 'calc'. New tag '_refine_ls_weighting_details' was
created. The value of the new tag was set to
'w=1/[\s^2^(Fo^2^)+(0.0000P)^2^+861.4382P] where P=(Fo^2^+2Fc^2^)/3'.

Automatic conversion script
Id: cif_fix_values 3143 2015-03-26 13:38:13Z robertas 
;
_cod_database_code 4116544

loop_
_symmetry_equiv_pos_as_xyz
'x, y, z'
'-x, -y, -z'

loop_
_atom_site_aniso_label
_atom_site_aniso_U_11
_atom_site_aniso_U_22
_atom_site_aniso_U_33
_atom_site_aniso_U_23
_atom_site_aniso_U_13
_atom_site_aniso_U_12
W1 0.0748(8) 0.0749(9) 0.0192(5) -0.0049(5) 0.0025(5) -0.0366(7)
W2 0.0403(6) 0.0891(10) 0.0387(6) -0.0225(6) 0.0118(5) -0.0306(6)
W3 0.0798(9) 0.0420(6) 0.0317(6) -0.0014(5) -0.0122(6) -0.0238(6)
W4 0.0593(7) 0.0461(6) 0.0314(5) -0.0044(5) -0.0219(5) -0.0084(5)
W5 0.0406(6) 0.0649(7) 0.0256(5) -0.0211(5) 0.0045(4) -0.0136(5)
W6 0.0512(7) 0.0587(7) 0.0428(6) -0.0177(5) -0.0038(5) -0.0275(6)
W7 0.0349(5) 0.0381(5) 0.0286(5) -0.0100(4) -0.0097(4) -0.0081(4)
W8 0.0254(5) 0.0672(7) 0.0347(5) -0.0220(5) -0.0068(4) -0.0068(5)
W9 0.0541(6) 0.0391(6) 0.0303(5) -0.0136(4) -0.0099(5) -0.0066(5)
W10 0.0291(5) 0.0400(5) 0.0281(5) -0.0086(4) -0.0072(4) -0.0023(4)
W11 0.0287(5) 0.0438(6) 0.0305(5) -0.0152(4) -0.0042(4) 0.0002(4)
W12 0.0242(4) 0.0384(5) 0.0202(4) -0.0128(4) -0.0029(3) 0.0010(4)
W13 0.0250(5) 0.0622(7) 0.0247(5) -0.0194(5) -0.0023(4) -0.0123(4)
W14 0.0280(5) 0.0365(5) 0.0307(5) -0.0149(4) -0.0042(4) 0.0114(4)
W15 0.0241(4) 0.0414(5) 0.0244(5) -0.0132(4) 0.0019(4) -0.0075(4)
W16 0.0335(5) 0.0521(6) 0.0193(4) -0.0101(4) -0.0105(4) 0.0155(4)
W17 0.0457(6) 0.0289(5) 0.0330(5) -0.0091(4) -0.0030(4) -0.0059(4)
W18 0.0485(6) 0.0270(5) 0.0225(5) -0.0059(4) 0.0005(4) -0.0004(4)
W19 0.0222(4) 0.0532(6) 0.0225(5) -0.0122(4) -0.0008(4) -0.0100(4)
W20 0.0311(5) 0.0387(5) 0.0259(5) -0.0084(4) -0.0094(4) 0.0107(4)
W21 0.0263(5) 0.0456(6) 0.0249(5) -0.0137(4) -0.0026(4) -0.0118(4)
W22 0.0280(5) 0.0444(6) 0.0197(4) -0.0104(4) -0.0046(4) 0.0147(4)
P1 0.028(3) 0.028(3) 0.011(2) -0.004(2) 0.001(2) -0.018(2)
P2 0.007(2) 0.019(2) 0.004(2) -0.007(2) -0.002(2) 0.001(2)
Nb1 0.0329(11) 0.0400(12) 0.0181(10) -0.0079(9) -0.0049(8) -0.0007(9)
Nb2 0.0228(9) 0.0349(11) 0.0168(9) -0.0089(8) -0.0033(7) -0.0004(8)
Zr1 0.0543(15) 0.0444(14) 0.0187(11) -0.0057(10) -0.0075(10) -0.0162(12)
C1 0.234(48) 0.061(24) 0.072(20) -0.043(21) -0.077(25) 0.028(29)
C2 0.194(36) 0.079(27) 0.034(14) 0.028(17) -0.012(18) -0.064(30)
C3 0.203(44) 0.081(31) 0.114(27) -0.073(28) -0.107(29) 0.081(32)
C4 0.117(28) 0.059(29) 0.298(70) -0.016(48) -0.077(33) 0.041(25)
C5 0.247(52) 0.022(20) 0.086(23) 0.038(19) 0.047(29) 0.040(28)
C6 0.042(16) 0.137(28) 0.054(13) -0.039(15) -0.014(14) -0.009(18)
C7 0.061(20) 0.131(22) 0.074(16) -0.040(16) -0.047(17) 0.009(19)
C8 0.042(18) 0.155(27) 0.072(16) -0.057(18) -0.052(16) 0.035(18)
C9 0.065(23) 0.197(36) 0.059(14) -0.066(18) 0.035(19) -0.024(28)
C10 0.064(21) 0.179(29) 0.058(18) -0.038(17) -0.013(17) -0.058(25)
O1 0.144(23) 0.093(18) 0.023(10) -0.018(11) 0.000(12) -0.045(17)
O2 0.022(9) 0.110(18) 0.058(13) -0.041(12) 0.018(8) -0.023(10)
O3 0.146(23) 0.043(12) 0.025(10) 0.013(9) -0.008(12) -0.028(13)
O4 0.121(19) 0.034(10) 0.040(11) 0.010(8) -0.047(12) -0.002(11)
O5 0.059(13) 0.101(17) 0.039(11) -0.041(12) 0.007(9) 0.001(12)
O6 0.064(13) 0.085(16) 0.050(12) -0.018(11) -0.005(10) -0.037(12)
O7 0.022(8) 0.063(12) 0.055(11) -0.031(9) 0.005(7) -0.026(8)
O8 0.019(8) 0.057(12) 0.082(14) -0.036(11) -0.022(9) 0.010(8)
O9 0.059(12) 0.057(12) 0.037(10) -0.030(9) -0.020(9) 0.015(9)
O10 0.041(10) 0.075(14) 0.041(10) -0.026(10) -0.008(8) -0.002(9)
O11 0.051(11) 0.048(11) 0.061(12) -0.028(10) -0.028(9) 0.023(9)
O12 0.051(10) 0.032(9) 0.029(9) -0.002(7) -0.007(8) -0.019(8)
O13 0.029(9) 0.091(15) 0.048(11) -0.028(11) 0.002(8) -0.033(10)
O14 0.043(10) 0.063(12) 0.043(11) -0.023(9) -0.004(8) 0.024(9)
O15 0.034(9) 0.056(11) 0.033(9) -0.016(8) 0.027(7) -0.026(8)
O16 0.066(12) 0.064(12) 0.019(8) -0.011(8) -0.020(8) 0.029(10)
O17 0.077(14) 0.029(9) 0.061(13) -0.027(9) 0.026(10) -0.017(9)
O18 0.082(15) 0.034(10) 0.037(10) 0.005(8) 0.012(10) 0.002(10)
O19 0.040(9) 0.056(11) 0.024(8) -0.018(8) -0.004(7) -0.015(8)
O20 0.055(12) 0.069(13) 0.033(10) -0.013(9) -0.008(9) 0.008(10)
O21 0.036(9) 0.065(12) 0.034(9) -0.022(9) -0.004(7) -0.025(8)
O22 0.038(9) 0.046(10) 0.037(9) -0.024(8) -0.007(7) 0.027(8)
O23 0.047(10) 0.047(10) 0.015(8) -0.002(7) 0.001(7) -0.002(8)
O24 0.038(9) 0.043(10) 0.029(9) -0.015(7) -0.013(7) 0.009(7)
O25 0.046(12) 0.104(18) 0.056(13) -0.020(12) 0.018(10) -0.054(12)
O26 0.089(16) 0.063(14) 0.045(12) -0.013(10) -0.010(11) -0.008(12)
O27 0.075(13) 0.066(13) 0.015(8) -0.008(8) -0.007(8) -0.029(10)
O28 0.090(15) 0.073(14) 0.014(8) -0.009(9) 0.003(9) -0.028(12)
O29 0.037(10) 0.084(15) 0.048(11) -0.027(11) 0.017(9) -0.031(10)
O30 0.049(10) 0.066(12) 0.011(7) -0.009(7) 0.000(7) -0.028(9)
O31 0.043(10) 0.074(13) 0.034(10) -0.009(9) -0.021(8) -0.014(9)
O32 0.070(13) 0.033(10) 0.042(11) -0.003(8) -0.006(9) -0.012(9)
O33 0.051(12) 0.092(16) 0.054(12) -0.028(12) -0.001(10) -0.037(11)
O34 0.026(9) 0.098(16) 0.043(11) -0.028(11) 0.004(8) -0.006(10)
O35 0.033(9) 0.049(10) 0.041(10) -0.020(8) -0.006(7) -0.003(8)
O36 0.037(9) 0.026(8) 0.027(8) -0.002(6) -0.013(7) -0.004(7)
O37 0.031(8) 0.054(10) 0.030(8) -0.011(8) -0.020(7) -0.013(7)
O38 0.050(10) 0.048(10) 0.024(8) -0.018(8) -0.009(7) 0.005(8)
O39 0.098(16) 0.021(9) 0.046(11) -0.003(8) -0.027(11) -0.011(9)
O40 0.083(15) 0.075(15) 0.023(9) -0.003(9) 0.008(9) -0.039(12)
O41 0.065(12) 0.048(11) 0.039(10) -0.011(9) -0.010(9) -0.020(9)
O42 0.044(10) 0.058(12) 0.041(10) -0.017(9) 0.004(8) -0.025(9)
O43 0.043(11) 0.108(17) 0.049(11) -0.059(12) -0.006(9) -0.007(11)
O44 0.068(12) 0.023(8) 0.032(9) 0.005(7) -0.011(9) 0.012(8)
O45 0.035(8) 0.028(8) 0.024(8) -0.005(6) 0.002(6) -0.012(7)
O46 0.060(11) 0.045(10) 0.021(8) -0.008(7) -0.001(8) -0.014(9)
O47 0.038(9) 0.040(9) 0.021(8) -0.009(7) 0.008(7) -0.017(7)
O48 0.020(7) 0.046(10) 0.036(9) -0.021(8) 0.005(6) -0.006(7)
O49 0.045(10) 0.061(12) 0.032(9) -0.020(8) 0.004(8) -0.033(9)
O50 0.056(10) 0.044(10) 0.014(7) -0.001(7) -0.013(7) -0.028(8)
O51 0.034(9) 0.059(11) 0.031(9) -0.023(8) -0.005(7) -0.010(8)
O52 0.045(10) 0.043(10) 0.023(8) -0.019(7) 0.013(7) -0.008(8)
O53 0.020(7) 0.049(10) 0.037(9) -0.028(8) -0.009(6) 0.001(7)
O54 0.019(7) 0.049(10) 0.028(8) -0.014(7) -0.002(6) 0.003(7)
O55 0.028(8) 0.043(9) 0.018(7) -0.018(7) -0.003(6) 0.007(7)
O56 0.031(8) 0.029(8) 0.023(8) -0.013(6) 0.000(6) -0.008(6)
O57 0.035(10) 0.076(14) 0.037(10) -0.005(9) -0.007(8) -0.007(9)
O58 0.058(11) 0.022(8) 0.024(8) -0.005(7) -0.008(7) 0.017(7)
O59 0.045(10) 0.042(10) 0.034(9) -0.011(8) 0.003(8) -0.015(8)
O60 0.028(8) 0.026(8) 0.036(9) 0.000(7) -0.008(7) -0.001(6)
O61 0.054(11) 0.022(8) 0.033(9) -0.006(7) 0.005(8) -0.010(7)
O62 0.050(10) 0.047(10) 0.006(7) -0.001(6) 0.010(6) -0.034(8)
O63 0.018(7) 0.053(10) 0.025(8) -0.006(7) -0.005(6) 0.002(7)
O64 0.028(8) 0.048(10) 0.031(9) -0.012(8) -0.011(7) 0.019(7)
O65 0.037(9) 0.034(9) 0.028(8) -0.010(7) -0.004(7) 0.006(7)
O66 0.031(8) 0.037(9) 0.017(7) -0.004(6) 0.002(6) -0.012(7)
O67 0.029(8) 0.046(10) 0.028(8) -0.019(7) -0.004(7) 0.004(7)
O68 0.020(8) 0.046(10) 0.038(9) -0.015(8) -0.001(7) -0.016(7)
O69 0.023(8) 0.034(9) 0.052(11) -0.017(8) 0.005(7) 0.015(7)
O70 0.054(11) 0.034(9) 0.037(10) -0.003(8) -0.010(8) 0.005(8)
O71 0.039(9) 0.035(9) 0.032(9) -0.008(7) -0.003(7) 0.001(7)
O72 0.009(7) 0.074(13) 0.046(10) -0.019(9) -0.014(7) 0.009(7)
O73 0.020(7) 0.045(10) 0.041(9) -0.021(8) -0.011(7) 0.010(7)
O74 0.030(8) 0.017(7) 0.043(9) -0.020(7) -0.009(7) 0.006(6)
O75 0.032(8) 0.031(8) 0.025(8) -0.013(7) -0.009(6) -0.003(7)
O76 0.045(9) 0.033(8) 0.014(7) -0.008(6) -0.008(6) -0.009(7)
O77 0.008(6) 0.018(7) 0.033(8) -0.007(6) 0.005(6) 0.003(5)
O78 0.003(5) 0.039(7) 0.023(7) -0.003(6) -0.004(5) -0.005(5)
O79 0.017(7) 0.039(9) 0.021(7) -0.001(7) 0.000(6) 0.005(6)
O80 0.030(8) 0.034(8) 0.010(7) -0.007(6) -0.005(6) 0.000(6)

loop_
_atom_site_label
_atom_site_type_symbol
_atom_site_fract_x
_atom_site_fract_y
_atom_site_fract_z
_atom_site_U_iso_or_equiv
_atom_site_thermal_displace_type
_atom_site_occupancy
_atom_site_calc_flag
_atom_site_refinement_flags
W1 W 0.88456(10) 0.32004(6) 0.07453(4) 0.0577(3) Uani 1 d .
W2 W 1.05478(8) 0.27470(6) 0.15106(5) 0.0565(3) Uani 1 d .
W3 W 0.77246(10) 0.40702(5) 0.16119(4) 0.0514(3) Uani 1 d .
W4 W 0.62665(9) 0.30947(5) 0.14052(4) 0.0443(3) Uani 1 d .
W5 W 0.91795(8) 0.18635(5) 0.13055(4) 0.0430(3) Uani 1 d .
W6 W 0.94562(8) 0.36396(5) 0.23589(5) 0.0493(3) Uani 1 d .
W7 W 0.66184(7) 0.17629(4) 0.19819(4) 0.0327(2) Uani 1 d .
W8 W 0.98194(7) 0.22075(5) 0.29892(4) 0.0403(3) Uani 1 d .
W9 W 0.70619(8) 0.35460(4) 0.29867(4) 0.0398(2) Uani 1 d .
W10 W 0.55767(7) 0.25862(4) 0.27772(4) 0.0323(2) Uani 1 d .
W11 W 0.84875(7) 0.12962(4) 0.27812(4) 0.0337(2) Uani 1 d .
W12 W 0.51237(6) 0.20464(4) 0.88726(3) 0.0271(2) Uani 1 d .
W13 W 0.72396(6) 0.25418(4) 0.80494(4) 0.0354(2) Uani 1 d .
W14 W 0.37779(6) 0.28665(4) 0.78765(4) 0.0318(2) Uani 1 d .
W15 W 0.35119(6) 0.14048(4) 0.83581(4) 0.0299(2) Uani 1 d .
W16 W 0.69589(7) 0.11975(4) 0.84894(4) 0.0353(2) Uani 1 d .
W17 W 0.58925(8) 0.33779(4) 0.70641(4) 0.0363(2) Uani 1 d .
W18 W 0.53657(7) 0.05781(4) 0.79475(4) 0.0343(2) Uani 1 d .
W19 W 0.78830(6) 0.24797(4) 0.66244(4) 0.0323(2) Uani 1 d .
W20 W 0.43991(7) 0.28064(4) 0.65638(4) 0.0323(2) Uani 1 d .
W21 W 0.40901(6) 0.13496(4) 0.70445(4) 0.0312(2) Uani 1 d .
W22 W 0.76606(6) 0.11305(4) 0.70684(4) 0.0316(2) Uani 1 d .
P1 P 0.8077(4) 0.2675(2) 0.2176(2) 0.0220(11) Uani 1 d .
P2 P 0.5688(3) 0.1973(2) 0.7504(2) 0.0094(9) Uani 1 d .
Nb1 Nb 0.74325(15) 0.21043(9) 0.35836(8) 0.0305(5) Uani 1 d .
Nb2 Nb 0.63852(13) 0.18842(8) 0.61580(7) 0.0246(4) Uani 1 d .
Zr1 Zr 0.6027(2) 0.14801(10) 0.49862(9) 0.0388(6) Uani 1 d .
C1 C 0.6097(44) 0.0557(15) 0.4941(17) 0.112(15) Uani 1 d U
H1A H 0.5676(44) 0.0475(15) 0.4751(17) 0.134 Uiso 1 calc R
C2 C 0.5928(40) 0.0545(16) 0.5466(14) 0.110(15) Uani 1 d U
H2A H 0.5336(40) 0.0437(16) 0.5708(14) 0.132 Uiso 1 calc R
C3 C 0.6583(44) 0.0682(18) 0.5610(20) 0.116(17) Uani 1 d U
H3A H 0.6562(44) 0.0707(18) 0.5962(20) 0.140 Uiso 1 calc R
C4 C 0.7376(44) 0.0797(20) 0.5173(37) 0.163(23) Uani 1 d U
H4A H 0.7990(44) 0.0902(20) 0.5173(37) 0.195 Uiso 1 calc R
C5 C 0.7065(53) 0.0723(15) 0.4740(19) 0.148(24) Uani 1 d U
H5A H 0.7426(53) 0.0774(15) 0.4381(19) 0.177 Uiso 1 calc R
C6 C 0.4761(21) 0.1783(17) 0.4442(13) 0.074(9) Uani 1 d U
H6A H 0.4941(21) 0.1763(17) 0.4080(13) 0.089 Uiso 1 calc R
C7 C 0.4863(24) 0.2230(18) 0.4617(15) 0.081(8) Uani 1 d U
H7A H 0.5061(24) 0.2573(18) 0.4400(15) 0.097 Uiso 1 calc R
C8 C 0.4605(22) 0.2056(18) 0.5188(14) 0.080(9) Uani 1 d U
H8A H 0.4658(22) 0.2266(18) 0.5416(14) 0.096 Uiso 1 calc R
C9 C 0.4282(27) 0.1569(23) 0.5368(16) 0.107(14) Uani 1 d U
H9A H 0.4054(27) 0.1387(23) 0.5736(16) 0.129 Uiso 1 calc R
C10 C 0.4336(25) 0.1355(20) 0.4904(14) 0.095(11) Uani 1 d U
H10A H 0.4142(25) 0.1020(20) 0.4906(14) 0.114 Uiso 1 calc R
O1 O 0.9062(20) 0.3513(10) 0.0091(8) 0.086(8) Uani 1 d .
O2 O 1.1739(12) 0.2806(9) 0.1297(8) 0.063(6) Uani 1 d .
O3 O 0.7522(20) 0.4691(8) 0.1247(7) 0.076(7) Uani 1 d .
O4 O 0.5556(17) 0.3391(7) 0.0965(8) 0.064(6) Uani 1 d .
O5 O 0.9541(14) 0.1364(9) 0.0985(8) 0.065(6) Uani 1 d .
O6 O 1.0286(15) 0.4021(9) 0.2431(8) 0.065(6) Uani 1 d .
O7 O 0.6110(11) 0.1249(7) 0.1880(7) 0.044(5) Uani 1 d .
O8 O 1.0787(11) 0.2065(7) 0.3271(8) 0.048(5) Uani 1 d .
O9 O 0.6440(13) 0.3874(7) 0.3436(7) 0.047(5) Uani 1 d .
O10 O 0.4443(12) 0.2570(8) 0.3170(7) 0.050(5) Uani 1 d .
O11 O 0.8671(13) 0.0622(7) 0.2961(8) 0.049(5) Uani 1 d .
O12 O 0.4650(12) 0.2106(6) 0.9502(6) 0.038(4) Uani 1 d .
O13 O 0.8028(12) 0.2903(8) 0.8170(7) 0.053(5) Uani 1 d .
O14 O 0.2816(12) 0.3186(8) 0.8171(7) 0.050(5) Uani 1 d .
O15 O 0.2461(11) 0.1245(7) 0.8802(6) 0.044(4) Uani 1 d .
O16 O 0.7540(14) 0.0732(8) 0.8912(6) 0.050(5) Uani 1 d .
O17 O 0.6238(15) 0.4028(7) 0.6862(8) 0.059(6) Uani 1 d .
O18 O 0.5435(15) -0.0096(7) 0.8183(7) 0.059(6) Uani 1 d .
O19 O 0.8910(11) 0.2838(7) 0.6268(6) 0.038(4) Uani 1 d .
O20 O 0.3822(14) 0.3092(8) 0.6060(7) 0.054(5) Uani 1 d .
O21 O 0.3411(11) 0.1162(7) 0.6693(6) 0.042(4) Uani 1 d .
O22 O 0.8513(11) 0.0639(7) 0.6997(6) 0.040(4) Uani 1 d .
O23 O 0.6887(12) 0.1889(7) 0.4290(6) 0.039(4) Uani 1 d .
O24 O 0.6468(11) 0.1844(6) 0.5482(6) 0.035(4) Uani 1 d .
O25 O 1.0134(14) 0.3138(10) 0.0880(8) 0.071(7) Uani 1 d .
O26 O 0.9068(17) 0.2450(9) 0.0734(8) 0.066(6) Uani 1 d .
O27 O 0.7496(14) 0.3069(8) 0.0949(6) 0.051(5) Uani 1 d .
O28 O 0.8527(16) 0.3753(8) 0.1100(6) 0.060(6) Uani 1 d .
O29 O 1.0371(13) 0.2120(9) 0.1298(8) 0.057(5) Uani 1 d .
O30 O 0.7806(12) 0.1815(7) 0.1481(6) 0.041(4) Uani 1 d .
O31 O 0.6182(12) 0.2364(8) 0.1463(7) 0.048(5) Uani 1 d .
O32 O 0.6711(14) 0.3688(7) 0.1557(7) 0.050(5) Uani 1 d .
O33 O 1.0155(14) 0.3333(9) 0.1800(8) 0.063(6) Uani 1 d .
O34 O 1.0432(12) 0.2352(9) 0.2230(7) 0.056(5) Uani 1 d .
O35 O 0.9126(11) 0.1488(7) 0.2047(7) 0.039(4) Uani 1 d .
O36 O 0.7316(11) 0.1412(6) 0.2506(6) 0.030(3) Uani 1 d .
O37 O 0.5609(11) 0.1961(7) 0.2515(6) 0.035(4) Uani 1 d .
O38 O 0.5361(12) 0.2994(7) 0.2078(6) 0.039(4) Uani 1 d .
O39 O 0.7016(16) 0.4072(6) 0.2320(7) 0.054(5) Uani 1 d .
O40 O 0.8897(16) 0.4140(9) 0.1863(7) 0.063(6) Uani 1 d .
O41 O 0.8346(14) 0.3755(7) 0.2894(7) 0.050(5) Uani 1 d .
O42 O 0.9651(12) 0.2951(7) 0.2848(7) 0.048(5) Uani 1 d .
O43 O 0.9588(13) 0.1506(9) 0.2959(8) 0.059(6) Uani 1 d .
O44 O 0.6050(13) 0.3202(6) 0.2844(7) 0.045(4) Uani 1 d .
O45 O 0.6324(11) 0.2193(6) 0.3271(6) 0.030(3) Uani 1 d .
O46 O 0.7372(13) 0.2891(7) 0.3422(6) 0.043(4) Uani 1 d .
O47 O 0.8789(11) 0.2128(6) 0.3595(6) 0.034(4) Uani 1 d .
O48 O 0.7747(10) 0.1406(6) 0.3443(6) 0.033(4) Uani 1 d .
O49 O 0.8806(12) 0.2631(7) 0.1675(6) 0.044(5) Uani 1 d .
O50 O 0.8092(12) 0.3228(6) 0.2250(6) 0.037(4) Uani 1 d .
O51 O 0.7060(11) 0.2572(7) 0.2110(6) 0.039(4) Uani 1 d .
O52 O 0.8324(12) 0.2278(7) 0.2654(6) 0.038(4) Uani 1 d .
O53 O 0.6213(10) 0.2491(6) 0.8664(6) 0.031(4) Uani 1 d .
O54 O 0.5992(10) 0.1449(6) 0.9003(6) 0.032(4) Uani 1 d .
O55 O 0.4281(10) 0.1574(6) 0.8772(5) 0.028(3) Uani 1 d .
O56 O 0.4460(10) 0.2600(6) 0.8434(6) 0.027(3) Uani 1 d .
O57 O 0.7625(12) 0.1828(8) 0.8382(7) 0.051(5) Uani 1 d .
O58 O 0.6028(12) 0.0786(6) 0.8390(6) 0.037(4) Uani 1 d .
O59 O 0.4171(12) 0.0729(7) 0.8430(7) 0.041(4) Uani 1 d .
O60 O 0.3355(10) 0.2167(6) 0.8062(6) 0.031(3) Uani 1 d .
O61 O 0.4687(12) 0.3423(6) 0.7552(6) 0.039(4) Uani 1 d .
O62 O 0.6464(12) 0.3078(6) 0.7650(5) 0.036(4) Uani 1 d .
O63 O 0.7861(10) 0.2459(7) 0.7358(6) 0.033(4) Uani 1 d .
O64 O 0.7612(11) 0.1183(7) 0.7774(6) 0.036(4) Uani 1 d .
O65 O 0.6521(11) 0.0733(6) 0.7418(6) 0.034(4) Uani 1 d .
O66 O 0.4625(10) 0.0684(6) 0.7418(5) 0.030(3) Uani 1 d .
O67 O 0.3204(10) 0.1341(6) 0.7713(6) 0.033(4) Uani 1 d .
O68 O 0.3896(10) 0.2091(6) 0.6838(6) 0.034(4) Uani 1 d .
O69 O 0.3540(11) 0.2971(6) 0.7194(7) 0.039(4) Uani 1 d .
O70 O 0.5143(13) 0.3388(7) 0.6545(7) 0.043(4) Uani 1 d .
O71 O 0.6936(11) 0.3017(6) 0.6666(6) 0.036(4) Uani 1 d .
O72 O 0.8375(10) 0.1749(7) 0.6784(7) 0.042(4) Uani 1 d .
O73 O 0.7260(10) 0.1284(6) 0.6408(6) 0.033(4) Uani 1 d .
O74 O 0.5290(10) 0.1447(5) 0.6547(6) 0.027(3) Uani 1 d .
O75 O 0.5499(10) 0.2486(6) 0.6210(6) 0.028(3) Uani 1 d .
O76 O 0.7433(11) 0.2359(6) 0.6053(5) 0.030(3) Uani 1 d .
O77 O 0.6527(9) 0.1905(5) 0.7041(6) 0.021(3) Uani 1 d .
O78 O 0.4986(8) 0.1520(6) 0.7648(5) 0.022(3) Uani 1 d U
O79 O 0.5168(10) 0.2521(6) 0.7336(6) 0.028(3) Uani 1 d .
O80 O 0.6100(10) 0.1937(6) 0.8006(5) 0.024(3) Uani 1 d .
N100 N 1.0713(14) 0.2353(6) 0.7387(6) 0.065(7) Uiso 1 d D
C111 C 1.0114(16) 0.1862(7) 0.7556(11) 0.065(8) Uiso 1 d D
H11B H 0.9646(16) 0.1866(7) 0.7895(11) 0.078 Uiso 1 calc R
H11C H 0.9742(16) 0.1891(7) 0.7279(11) 0.078 Uiso 1 calc R
C112 C 1.0636(19) 0.1339(8) 0.7638(11) 0.066(9) Uiso 1 d D
H11D H 1.1211(19) 0.1360(8) 0.7773(11) 0.080 Uiso 1 calc R
H11E H 1.0853(19) 0.1252(8) 0.7288(11) 0.080 Uiso 1 calc R
C113 C 1.0015(22) 0.0895(9) 0.8035(10) 0.067(9) Uiso 1 d D
H11F H 0.9369(22) 0.0938(9) 0.7954(10) 0.081 Uiso 1 calc R
H11G H 1.0298(22) 0.0550(9) 0.7982(10) 0.081 Uiso 1 calc R
C114 C 0.9912(29) 0.0881(16) 0.8598(10) 0.096(13) Uiso 1 d D
H11H H 0.9563(29) 0.0575(16) 0.8823(10) 0.144 Uiso 1 d R
H11I H 0.9569(29) 0.1197(16) 0.8665(10) 0.144 Uiso 1 d R
H11J H 1.0535(29) 0.0862(16) 0.8677(10) 0.144 Uiso 1 d R
C121 C 1.1108(17) 0.2393(13) 0.7861(8) 0.084(11) Uiso 1 d D
H12B H 1.1478(17) 0.2060(13) 0.7983(8) 0.100 Uiso 1 calc R
H12C H 1.1563(17) 0.2685(13) 0.7728(8) 0.100 Uiso 1 calc R
C122 C 1.0398(21) 0.2484(16) 0.8329(9) 0.087(11) Uiso 1 d D
H12D H 0.9871(21) 0.2237(16) 0.8418(9) 0.105 Uiso 1 calc R
H12E H 1.0122(21) 0.2850(16) 0.8227(9) 0.105 Uiso 1 calc R
C123 C 1.0783(22) 0.2415(17) 0.8825(10) 0.092(12) Uiso 1 d D
H12A H 1.1119(22) 0.2063(17) 0.8902(10) 0.111 Uiso 1 calc R
H12F H 1.1268(22) 0.2686(17) 0.8743(10) 0.111 Uiso 1 calc R
C124 C 1.0097(27) 0.2453(17) 0.9308(11) 0.098(13) Uiso 1 d D
H12G H 1.0420(27) 0.2395(17) 0.9598(11) 0.148 Uiso 1 d R
H12H H 0.9623(27) 0.2189(17) 0.9399(11) 0.148 Uiso 1 d R
H12I H 0.9789(27) 0.2800(17) 0.9249(11) 0.148 Uiso 1 d R
C131 C 1.1525(15) 0.2308(11) 0.6915(8) 0.068(9) Uiso 1 d D
H13B H 1.1938(15) 0.2615(11) 0.6826(8) 0.082 Uiso 1 calc R
H13C H 1.1917(15) 0.1984(11) 0.7036(8) 0.082 Uiso 1 calc R
C132 C 1.1276(19) 0.2287(15) 0.6415(9) 0.075(10) Uiso 1 d D
H13D H 1.0853(19) 0.2599(15) 0.6299(9) 0.090 Uiso 1 calc R
H13E H 1.0910(19) 0.1964(15) 0.6490(9) 0.090 Uiso 1 calc R
C133 C 1.2146(21) 0.2282(17) 0.5959(10) 0.093(12) Uiso 1 d D
H13F H 1.2481(21) 0.2618(17) 0.5868(10) 0.111 Uiso 1 calc R
H13G H 1.2592(21) 0.1988(17) 0.6089(10) 0.111 Uiso 1 calc R
C134 C 1.1936(27) 0.2220(17) 0.5471(11) 0.093(12) Uiso 1 d D
H13H H 1.2524(27) 0.2218(17) 0.5209(11) 0.140 Uiso 1 d R
H13I H 1.1525(27) 0.2510(17) 0.5333(11) 0.140 Uiso 1 d R
H13J H 1.1623(27) 0.1891(17) 0.5550(11) 0.140 Uiso 1 d R
C141 C 1.0091(16) 0.2856(7) 0.7232(12) 0.072(9) Uiso 1 d D
H14B H 0.9783(16) 0.2823(7) 0.6948(12) 0.087 Uiso 1 calc R
H14C H 0.9574(16) 0.2870(7) 0.7550(12) 0.087 Uiso 1 calc R
C142 C 1.0577(24) 0.3363(9) 0.7040(17) 0.096(13) Uiso 1 d D
H14D H 1.0954(24) 0.3397(9) 0.6669(17) 0.115 Uiso 1 calc R
H14E H 1.1033(24) 0.3356(9) 0.7269(17) 0.115 Uiso 1 calc R
C143 C 0.9916(40) 0.3846(12) 0.7041(27) 0.223(37) Uiso 1 d D
H14A H 0.9631(40) 0.3840(12) 0.7421(27) 0.267 Uiso 1 calc R
H14F H 1.0311(40) 0.4164(12) 0.6882(27) 0.267 Uiso 1 calc R
C144 C 0.9154(39) 0.3914(26) 0.6769(29) 0.206(33) Uiso 1 d D
H14G H 0.8662(39) 0.4146(26) 0.6906(29) 0.308 Uiso 1 d R
H14H H 0.8891(39) 0.3576(26) 0.6822(29) 0.308 Uiso 1 d R
H14I H 0.9398(39) 0.4067(26) 0.6392(29) 0.308 Uiso 1 d R
N200 N 0.7301(11) -0.0910(7) 0.7308(7) 0.061(7) Uiso 1 d D
C211 C 0.8030(20) -0.0912(10) 0.6786(9) 0.092(12) Uiso 1 d D
H21A H 0.8620(20) -0.1101(10) 0.6883(9) 0.110 Uiso 1 calc R
H21B H 0.7772(20) -0.1125(10) 0.6601(9) 0.110 Uiso 1 calc R
C212 C 0.8306(29) -0.0404(13) 0.6398(13) 0.112(15) Uiso 1 d D
H21C H 0.8555(29) -0.0183(13) 0.6579(13) 0.134 Uiso 1 calc R
H21D H 0.7727(29) -0.0217(13) 0.6283(13) 0.134 Uiso 1 calc R
C213 C 0.9057(40) -0.0449(24) 0.5901(15) 0.241(41) Uiso 1 d D
H21E H 0.9013(40) -0.0803(24) 0.5848(15) 0.289 Uiso 1 calc R
H21F H 0.8892(40) -0.0180(24) 0.5586(15) 0.289 Uiso 1 calc R
C214 C 1.0031(32) -0.0384(46) 0.5904(37) 0.340(65) Uiso 1 d D
H21G H 1.0348(32) -0.0219(46) 0.5540(37) 0.511 Uiso 1 d R
H21H H 1.0351(32) -0.0718(46) 0.6033(37) 0.511 Uiso 1 d R
H21I H 1.0049(32) -0.0156(46) 0.6127(37) 0.511 Uiso 1 d R
C221 C 0.7705(16) -0.0635(10) 0.7643(11) 0.072(9) Uiso 1 d D
H22A H 0.7766(16) -0.0255(10) 0.7446(11) 0.087 Uiso 1 calc R
H22B H 0.7225(16) -0.0655(10) 0.7984(11) 0.087 Uiso 1 calc R
C222 C 0.8625(20) -0.0833(13) 0.7780(15) 0.090(12) Uiso 1 d D
H22C H 0.9085(20) -0.0879(13) 0.7452(15) 0.107 Uiso 1 calc R
H22D H 0.8540(20) -0.1186(13) 0.8044(15) 0.107 Uiso 1 calc R
C223 C 0.9047(17) -0.0465(12) 0.8014(11) 0.062(8) Uiso 1 d D
H22E H 0.9669(17) -0.0625(12) 0.8091(11) 0.075 Uiso 1 calc R
H22I H 0.9179(17) -0.0124(12) 0.7735(11) 0.075 Uiso 1 calc R
C224 C 0.8477(34) -0.0354(20) 0.8493(16) 0.137(19) Uiso 1 d D
H22F H 0.8880(34) -0.0232(20) 0.8672(16) 0.205 Uiso 1 d R
H22G H 0.8170(34) -0.0670(20) 0.8727(16) 0.205 Uiso 1 d R
H22H H 0.7998(34) -0.0083(20) 0.8401(16) 0.205 Uiso 1 d R
C231 C 0.6400(15) -0.0610(9) 0.7166(10) 0.059(8) Uiso 1 d D
H23A H 0.5940(15) -0.0604(9) 0.7507(10) 0.071 Uiso 1 calc R
H23I H 0.6570(15) -0.0238(9) 0.6975(10) 0.071 Uiso 1 calc R
C232 C 0.5894(15) -0.0799(10) 0.6839(11) 0.052(7) Uiso 1 d D
H23B H 0.5779(15) -0.1182(10) 0.7000(11) 0.063 Uiso 1 calc R
H23C H 0.6303(15) -0.0755(10) 0.6473(11) 0.063 Uiso 1 calc R
C233 C 0.4937(16) -0.0499(11) 0.6797(11) 0.056(7) Uiso 1 d D
H23D H 0.4526(16) -0.0557(11) 0.7163(11) 0.067 Uiso 1 calc R
H23E H 0.5056(16) -0.0114(11) 0.6656(11) 0.067 Uiso 1 calc R
C234 C 0.4415(21) -0.0647(15) 0.6458(14) 0.085(11) Uiso 1 d D
H23F H 0.3765(21) -0.0512(15) 0.6528(14) 0.127 Uiso 1 d R
H23G H 0.4423(21) -0.1026(15) 0.6535(14) 0.127 Uiso 1 d R
H23H H 0.4713(21) -0.0498(15) 0.6087(14) 0.127 Uiso 1 d R
C241 C 0.7088(20) -0.1475(8) 0.7650(10) 0.088(12) Uiso 1 d D
H24A H 0.6833(20) -0.1658(8) 0.7435(10) 0.106 Uiso 1 calc R
H24B H 0.7705(20) -0.1658(8) 0.7709(10) 0.106 Uiso 1 calc R
C242 C 0.6426(25) -0.1555(10) 0.8174(10) 0.083(11) Uiso 1 d D
H24C H 0.5820(25) -0.1351(10) 0.8125(10) 0.099 Uiso 1 calc R
H24D H 0.6705(25) -0.1407(10) 0.8407(10) 0.099 Uiso 1 calc R
C243 C 0.6193(29) -0.2131(11) 0.8462(12) 0.099(13) Uiso 1 d D
H24E H 0.5851(29) -0.2266(11) 0.8247(12) 0.118 Uiso 1 calc R
H24I H 0.6804(29) -0.2341(11) 0.8474(12) 0.118 Uiso 1 calc R
C244 C 0.5621(31) -0.2224(15) 0.9003(12) 0.113(15) Uiso 1 d D
H24F H 0.5480(31) -0.2594(15) 0.9142(12) 0.170 Uiso 1 d R
H24G H 0.5033(31) -0.2015(15) 0.9000(12) 0.170 Uiso 1 d R
H24H H 0.5968(31) -0.2126(15) 0.9227(12) 0.170 Uiso 1 d R
N300 N 0.7131(11) 0.0698(6) 1.0544(6) 0.051(6) Uiso 1 d D
C311 C 0.7321(16) 0.0192(8) 1.0356(11) 0.073(9) Uiso 1 d D
H31A H 0.6957(16) -0.0095(8) 1.0640(11) 0.087 Uiso 1 calc R
H31B H 0.7054(16) 0.0252(8) 1.0032(11) 0.087 Uiso 1 calc R
C312 C 0.8320(18) 0.0001(12) 1.0226(15) 0.082(11) Uiso 1 d D
H31C H 0.8559(18) -0.0127(12) 1.0562(15) 0.099 Uiso 1 calc R
H31D H 0.8714(18) 0.0302(12) 0.9988(15) 0.099 Uiso 1 calc R
C313 C 0.8454(19) -0.0447(12) 0.9949(14) 0.073(10) Uiso 1 d D
H31E H 0.7964(19) -0.0713(12) 1.0152(14) 0.088 Uiso 1 calc R
H31I H 0.8331(19) -0.0298(12) 0.9583(14) 0.088 Uiso 1 calc R
C314 C 0.9384(23) -0.0715(15) 0.9903(18) 0.106(14) Uiso 1 d D
H31F H 0.9446(23) -0.0934(15) 0.9663(18) 0.159 Uiso 1 d R
H31G H 0.9451(23) -0.0931(15) 1.0251(18) 0.159 Uiso 1 d R
H31H H 0.9873(23) -0.0456(15) 0.9765(18) 0.159 Uiso 1 d R
C321 C 0.7463(18) 0.1183(7) 1.0077(8) 0.060(8) Uiso 1 d D
H32A H 0.8154(18) 0.1126(7) 0.9930(8) 0.072 Uiso 1 calc R
H32B H 0.7122(18) 0.1197(7) 0.9791(8) 0.072 Uiso 1 calc R
C322 C 0.7335(25) 0.1702(7) 1.0184(10) 0.068(9) Uiso 1 d D
H32C H 0.7829(25) 0.1736(7) 1.0375(10) 0.082 Uiso 1 calc R
H32D H 0.6700(25) 0.1722(7) 1.0426(10) 0.082 Uiso 1 calc R
C323 C 0.7401(28) 0.2166(8) 0.9682(11) 0.080(10) Uiso 1 d D
H32E H 0.7989(28) 0.2111(8) 0.9418(11) 0.096 Uiso 1 calc R
H32I H 0.6847(28) 0.2159(8) 0.9523(11) 0.096 Uiso 1 calc R
C324 C 0.7418(30) 0.2686(9) 0.9755(15) 0.094(12) Uiso 1 d D
H32F H 0.7513(30) 0.2943(9) 0.9410(15) 0.141 Uiso 1 d R
H32G H 0.7931(30) 0.2699(9) 0.9924(15) 0.141 Uiso 1 d R
H32H H 0.6819(30) 0.2765(9) 0.9976(15) 0.141 Uiso 1 d R
C331 C 0.6039(12) 0.0753(10) 1.0751(9) 0.059(8) Uiso 1 d D
H33A H 0.5823(12) 0.0420(10) 1.1026(9) 0.071 Uiso 1 calc R
H33B H 0.5910(12) 0.1042(10) 1.0932(9) 0.071 Uiso 1 calc R
C332 C 0.5459(18) 0.0863(18) 1.0347(13) 0.115(16) Uiso 1 d D
H33C H 0.5769(18) 0.0683(18) 1.0067(13) 0.138 Uiso 1 calc R
H33D H 0.5453(18) 0.1250(18) 1.0173(13) 0.138 Uiso 1 calc R
C333 C 0.4432(19) 0.0691(20) 1.0564(15) 0.111(15) Uiso 1 d D
H33E H 0.4428(19) 0.0352(20) 1.0848(15) 0.133 Uiso 1 calc R
H33F H 0.4062(19) 0.0959(20) 1.0736(15) 0.133 Uiso 1 calc R
C334 C 0.3944(33) 0.0619(28) 1.0178(22) 0.193(30) Uiso 1 d D
H33G H 0.3515(33) 0.0333(28) 1.0348(22) 0.290 Uiso 1 d R
H33H H 0.4409(33) 0.0534(28) 0.9886(22) 0.290 Uiso 1 d R
H33I H 0.3588(33) 0.0938(28) 1.0044(22) 0.290 Uiso 1 d R
C341 C 0.7644(15) 0.0669(8) 1.0991(7) 0.045(6) Uiso 1 d D
H34A H 0.8341(15) 0.0637(8) 1.0841(7) 0.054 Uiso 1 calc R
H34D H 0.7521(15) 0.1012(8) 1.1084(7) 0.054 Uiso 1 calc R
C342 C 0.7410(18) 0.0246(9) 1.1489(7) 0.047(6) Uiso 1 d D
H34B H 0.7495(18) -0.0100(9) 1.1402(7) 0.056 Uiso 1 calc R
H34C H 0.6727(18) 0.0291(9) 1.1662(7) 0.056 Uiso 1 calc R
C343 C 0.8022(20) 0.0237(11) 1.1887(8) 0.059(8) Uiso 1 d D
H34H H 0.8695(20) 0.0154(11) 1.1726(8) 0.071 Uiso 1 calc R
H34I H 0.7998(20) 0.0598(11) 1.1936(8) 0.071 Uiso 1 calc R
C344 C 0.7756(20) -0.0134(11) 1.2413(8) 0.055(7) Uiso 1 d D
H34E H 0.8149(20) -0.0086(11) 1.2640(8) 0.083 Uiso 1 d R
H34F H 0.7850(20) -0.0490(11) 1.2378(8) 0.083 Uiso 1 d R
H34G H 0.7095(20) -0.0072(11) 1.2568(8) 0.083 Uiso 1 d R
N400 N 0.9062(15) 0.3327(8) 0.4569(9) 0.094(10) Uiso 1 d D
C411 C 0.9582(21) 0.3477(15) 0.4938(12) 0.113(15) Uiso 1 d D
H41A H 0.9222(21) 0.3786(15) 0.5044(12) 0.135 Uiso 1 calc R
H41I H 0.9518(21) 0.3179(15) 0.5269(12) 0.135 Uiso 1 calc R
C412 C 1.0585(27) 0.3607(33) 0.4767(24) 0.221(36) Uiso 1 d D
H41B H 1.0731(27) 0.3787(33) 0.4377(24) 0.265 Uiso 1 calc R
H41C H 1.0985(27) 0.3275(33) 0.4826(24) 0.265 Uiso 1 calc R
C413 C 1.0846(48) 0.3971(33) 0.5075(48) 0.436(92) Uiso 1 d D
H41D H 1.0986(48) 0.4326(33) 0.4822(48) 0.523 Uiso 1 calc R
H41E H 1.0280(48) 0.4015(33) 0.5359(48) 0.523 Uiso 1 calc R
C414 C 1.1648(87) 0.3786(49) 0.5321(49) 0.439(93) Uiso 1 d D
H41F H 1.1969(87) 0.3494(49) 0.5193(49) 0.659 Uiso 1 d R
H41G H 1.1448(87) 0.3675(49) 0.5706(49) 0.659 Uiso 1 d R
H41H H 1.2077(87) 0.4074(49) 0.5217(49) 0.659 Uiso 1 d R
C421 C 0.9257(24) 0.3713(9) 0.4009(10) 0.098(13) Uiso 1 d D
H42A H 0.9958(24) 0.3708(9) 0.3861(10) 0.117 Uiso 1 calc R
H42B H 0.8955(24) 0.3578(9) 0.3777(10) 0.117 Uiso 1 calc R
C422 C 0.8925(29) 0.4272(11) 0.3964(14) 0.125(17) Uiso 1 d D
H42C H 0.9082(29) 0.4388(11) 0.4256(14) 0.150 Uiso 1 calc R
H42D H 0.8220(29) 0.4300(11) 0.4007(14) 0.150 Uiso 1 calc R
C423 C 0.9397(26) 0.4636(12) 0.3417(13) 0.097(13) Uiso 1 d D
H42E H 0.9211(26) 0.4525(12) 0.3130(13) 0.117 Uiso 1 calc R
H42F H 0.9139(26) 0.5003(12) 0.3399(13) 0.117 Uiso 1 calc R
C424 C 1.0433(28) 0.4641(25) 0.3307(22) 0.173(26) Uiso 1 d D
H42G H 1.0659(28) 0.4920(25) 0.2989(22) 0.259 Uiso 1 d R
H42H H 1.0699(28) 0.4306(25) 0.3252(22) 0.259 Uiso 1 d R
H42I H 1.0627(28) 0.4700(25) 0.3606(22) 0.259 Uiso 1 d R
C431 C 0.7991(15) 0.3353(14) 0.4830(12) 0.092(12) Uiso 1 d D
H43A H 0.7891(15) 0.3107(14) 0.5196(12) 0.111 Uiso 1 calc R
H43B H 0.7830(15) 0.3716(14) 0.4873(12) 0.111 Uiso 1 calc R
C432 C 0.7301(19) 0.3232(18) 0.4561(15) 0.105(14) Uiso 1 d D
H43C H 0.7435(19) 0.2865(18) 0.4526(15) 0.126 Uiso 1 calc R
H43D H 0.7391(19) 0.3475(18) 0.4193(15) 0.126 Uiso 1 calc R
C433 C 0.6261(19) 0.3283(19) 0.4854(20) 0.140(20) Uiso 1 d D
H43E H 0.5852(19) 0.3153(19) 0.4669(20) 0.168 Uiso 1 calc R
H43I H 0.6185(19) 0.3042(19) 0.5222(20) 0.168 Uiso 1 calc R
C434 C 0.5900(41) 0.3799(24) 0.4898(31) 0.228(38) Uiso 1 d D
H43F H 0.5214(41) 0.3799(24) 0.5010(31) 0.341 Uiso 1 d R
H43G H 0.6083(41) 0.4054(24) 0.4555(31) 0.341 Uiso 1 d R
H43H H 0.6163(41) 0.3892(24) 0.5158(31) 0.341 Uiso 1 d R
C441 C 0.9381(26) 0.2775(8) 0.4502(11) 0.109(15) Uiso 1 d D
H44A H 0.9034(26) 0.2704(8) 0.4251(11) 0.130 Uiso 1 calc R
H44B H 1.0071(26) 0.2784(8) 0.4326(11) 0.130 Uiso 1 calc R
C442 C 0.9250(28) 0.2328(9) 0.4982(12) 0.088(12) Uiso 1 d D
H44C H 0.8556(28) 0.2300(9) 0.5147(12) 0.105 Uiso 1 calc R
H44D H 0.9568(28) 0.2403(9) 0.5244(12) 0.105 Uiso 1 calc R
C443 C 0.9638(38) 0.1800(10) 0.4885(15) 0.132(19) Uiso 1 d D
H44E H 0.9320(38) 0.1726(10) 0.4622(15) 0.159 Uiso 1 calc R
H44F H 1.0331(38) 0.1830(10) 0.4717(15) 0.159 Uiso 1 calc R
C444 C 0.9517(34) 0.1352(11) 0.5356(16) 0.117(16) Uiso 1 d D
H44G H 0.9904(34) 0.1055(11) 0.5271(16) 0.175 Uiso 1 d R
H44H H 0.8855(34) 0.1261(11) 0.5468(16) 0.175 Uiso 1 d R
H44I H 0.9710(34) 0.1441(11) 0.5642(16) 0.175 Uiso 1 d R
N500 N 1.2345(13) 0.3671(8) -0.0467(8) 0.062(7) Uiso 1 d D
C511 C 1.1621(22) 0.3858(13) -0.0032(14) 0.139(20) Uiso 1 d D
H51A H 1.0975(22) 0.3812(13) -0.0080(14) 0.167 Uiso 1 calc R
H51D H 1.1686(22) 0.3612(13) 0.0318(14) 0.167 Uiso 1 calc R
C512 C 1.1642(31) 0.4392(13) 0.0011(17) 0.120(17) Uiso 1 d D
H51B H 1.1551(31) 0.4646(13) -0.0330(17) 0.144 Uiso 1 calc R
H51C H 1.2282(31) 0.4447(13) 0.0061(17) 0.144 Uiso 1 calc R
C513 C 1.0881(40) 0.4514(19) 0.0474(22) 0.185(29) Uiso 1 d D
H51H H 1.0245(40) 0.4475(19) 0.0408(22) 0.222 Uiso 1 calc R
H51I H 1.0947(40) 0.4238(19) 0.0807(22) 0.222 Uiso 1 calc R
C514 C 1.0877(53) 0.5014(22) 0.0572(29) 0.248(42) Uiso 1 d D
H51E H 1.0349(53) 0.5045(22) 0.0863(29) 0.371 Uiso 1 d R
H51F H 1.0827(53) 0.5297(22) 0.0258(29) 0.371 Uiso 1 d R
H51G H 1.1469(53) 0.5037(22) 0.0672(29) 0.371 Uiso 1 d R
C521 C 1.2270(25) 0.4023(16) -0.1023(12) 0.254(43) Uiso 1 d D
H52A H 1.2488(25) 0.4380(16) -0.1058(12) 0.305 Uiso 1 calc R
H52D H 1.2725(25) 0.3877(16) -0.1294(12) 0.305 Uiso 1 calc R
C522 C 1.1332(26) 0.4090(21) -0.1159(15) 0.142(20) Uiso 1 d D
H52B H 1.0870(26) 0.4245(21) -0.0896(15) 0.170 Uiso 1 calc R
H52C H 1.1105(26) 0.3738(21) -0.1130(15) 0.170 Uiso 1 calc R
C523 C 1.1347(38) 0.4447(36) -0.1725(22) 0.297(54) Uiso 1 d D
H52H H 1.1541(38) 0.4804(36) -0.1741(22) 0.356 Uiso 1 calc R
H52I H 1.1851(38) 0.4304(36) -0.1980(22) 0.356 Uiso 1 calc R
C524 C 1.0482(38) 0.4511(25) -0.1909(20) 0.180(28) Uiso 1 d D
H52E H 1.0611(38) 0.4667(25) -0.2291(20) 0.270 Uiso 1 d R
H52F H 1.0048(38) 0.4740(25) -0.1731(20) 0.270 Uiso 1 d R
H52G H 1.0199(38) 0.4173(25) -0.1826(20) 0.270 Uiso 1 d R
C531 C 1.2122(27) 0.3102(9) -0.0418(15) 0.144(21) Uiso 1 d D
H53A H 1.1416(27) 0.3078(9) -0.0308(15) 0.173 Uiso 1 calc R
H53D H 1.2312(27) 0.3053(9) -0.0785(15) 0.173 Uiso 1 calc R
C532 C 1.2510(33) 0.2656(11) -0.0074(21) 0.138(20) Uiso 1 d D
H53B H 1.2483(33) 0.2739(11) 0.0270(21) 0.165 Uiso 1 calc R
H53C H 1.3195(33) 0.2608(11) -0.0241(21) 0.165 Uiso 1 calc R
C533 C 1.2032(34) 0.2136(12) 0.0051(20) 0.130(18) Uiso 1 d D
H53H H 1.1341(34) 0.2192(12) 0.0198(20) 0.156 Uiso 1 calc R
H53I H 1.2089(34) 0.2046(12) -0.0293(20) 0.156 Uiso 1 calc R
C534 C 1.2370(52) 0.1687(15) 0.0413(28) 0.233(39) Uiso 1 d D
H53E H 1.1962(52) 0.1543(15) 0.0759(28) 0.350 Uiso 1 d R
H53F H 1.2979(52) 0.1763(15) 0.0459(28) 0.350 Uiso 1 d R
H53G H 1.2461(52) 0.1433(15) 0.0206(28) 0.350 Uiso 1 d R
C541 C 1.3368(16) 0.3704(14) -0.0408(13) 0.108(15) Uiso 1 d D
H54A H 1.3464(16) 0.4079(14) -0.0434(13) 0.129 Uiso 1 calc R
H54D H 1.3407(16) 0.3496(14) -0.0039(13) 0.129 Uiso 1 calc R
C542 C 1.4173(18) 0.3531(19) -0.0777(14) 0.111(15) Uiso 1 d D
H54B H 1.4333(18) 0.3824(19) -0.1110(14) 0.133 Uiso 1 calc R
H54C H 1.3976(18) 0.3229(19) -0.0877(14) 0.133 Uiso 1 calc R
C543 C 1.5075(23) 0.3361(19) -0.0549(20) 0.132(19) Uiso 1 d D
H54H H 1.4955(23) 0.3019(19) -0.0268(20) 0.159 Uiso 1 calc R
H54I H 1.5605(23) 0.3295(19) -0.0841(20) 0.159 Uiso 1 calc R
C544 C 1.5385(49) 0.3728(29) -0.0322(33) 0.252(43) Uiso 1 d D
H54E H 1.5795(49) 0.3549(29) -0.0084(33) 0.379 Uiso 1 d R
H54F H 1.4842(49) 0.3889(29) -0.0127(33) 0.379 Uiso 1 d R
H54G H 1.5733(49) 0.3998(29) -0.0611(33) 0.379 Uiso 1 d R
N600 N 0.6095(22) 0.5367(12) -0.2454(12) 0.175(20) Uiso 1 d DU
C611 C 0.6125(27) 0.5750(17) -0.2116(16) 0.134(19) Uiso 1 d D
H61A H 0.5656(27) 0.6046(17) -0.2204(16) 0.161 Uiso 1 calc R
H61B H 0.5901(27) 0.5559(17) -0.1733(16) 0.161 Uiso 1 calc R
C612 C 0.7040(36) 0.5979(29) -0.2175(28) 0.254(44) Uiso 1 d D
H61C H 0.7265(36) 0.6179(29) -0.2556(28) 0.305 Uiso 1 calc R
H61D H 0.7517(36) 0.5686(29) -0.2088(28) 0.305 Uiso 1 calc R
C613 C 0.7004(59) 0.6348(25) -0.1820(32) 0.389(79) Uiso 1 d D
H61E H 0.7549(59) 0.6588(25) -0.1980(32) 0.467 Uiso 1 calc R
H61I H 0.6407(59) 0.6572(25) -0.1825(32) 0.467 Uiso 1 calc R
C614 C 0.7038(84) 0.6090(45) -0.1268(28) 0.349(68) Uiso 1 d D
H61F H 0.6844(84) 0.6335(45) -0.1051(28) 0.524 Uiso 1 d R
H61G H 0.7644(84) 0.5922(45) -0.1212(28) 0.524 Uiso 1 d R
H61H H 0.6566(84) 0.5825(45) -0.1169(28) 0.524 Uiso 1 d R
C621 C 0.5070(24) 0.5193(20) -0.2349(18) 0.187(29) Uiso 1 d D
H62A H 0.4945(24) 0.4916(20) -0.2001(18) 0.224 Uiso 1 calc R
H62I H 0.4634(24) 0.5501(20) -0.2304(18) 0.224 Uiso 1 calc R
C622 C 0.4798(35) 0.4984(30) -0.2747(18) 0.214(35) Uiso 1 d D
H62B H 0.5317(35) 0.4740(30) -0.2870(18) 0.256 Uiso 1 calc R
H62C H 0.4725(35) 0.5282(30) -0.3063(18) 0.256 Uiso 1 calc R
C623 C 0.3853(29) 0.4685(19) -0.2519(16) 0.117(16) Uiso 1 d D
H62D H 0.3965(29) 0.4351(19) -0.2248(16) 0.141 Uiso 1 calc R
H62E H 0.3370(29) 0.4905(19) -0.2332(16) 0.141 Uiso 1 calc R
C624 C 0.3470(41) 0.4559(28) -0.2921(23) 0.209(33) Uiso 1 d D
H62F H 0.2939(41) 0.4331(28) -0.2750(23) 0.313 Uiso 1 d R
H62G H 0.3956(41) 0.4385(28) -0.3137(23) 0.313 Uiso 1 d R
H62H H 0.3255(41) 0.4883(28) -0.3146(23) 0.313 Uiso 1 d R
C631 C 0.6452(31) 0.5656(17) -0.3044(13) 0.193(30) Uiso 1 d D
H63A H 0.7141(31) 0.5721(17) -0.3100(13) 0.232 Uiso 1 calc R
H63B H 0.6405(31) 0.5414(17) -0.3261(13) 0.232 Uiso 1 calc R
C632 C 0.5980(34) 0.6158(16) -0.3261(14) 0.133(19) Uiso 1 d D
H63C H 0.6020(34) 0.6405(16) -0.3048(14) 0.159 Uiso 1 calc R
H63D H 0.5293(34) 0.6098(16) -0.3218(14) 0.159 Uiso 1 calc R
C633 C 0.6399(40) 0.6420(20) -0.3852(17) 0.212(34) Uiso 1 d D
H63E H 0.6362(40) 0.6809(20) -0.3903(17) 0.254 Uiso 1 calc R
H63I H 0.7087(40) 0.6312(20) -0.3929(17) 0.254 Uiso 1 calc R
C634 C 0.5982(51) 0.6315(29) -0.4240(18) 0.198(31) Uiso 1 d D
H63F H 0.6446(51) 0.6223(29) -0.4529(18) 0.297 Uiso 1 d R
H63G H 0.5659(51) 0.6646(29) -0.4377(18) 0.297 Uiso 1 d R
H63H H 0.5523(51) 0.6042(29) -0.4081(18) 0.297 Uiso 1 d R
C641 C 0.6740(31) 0.4879(15) -0.2301(19) 0.233(29) Uiso 1 d DU
H64H H 0.6999(31) 0.4756(15) -0.2628(19) 0.280 Uiso 1 calc R
H64I H 0.7291(31) 0.4994(15) -0.2202(19) 0.280 Uiso 1 calc R
C642 C 0.6351(40) 0.4422(21) -0.1870(31) 0.334(39) Uiso 1 d DU
H64A H 0.5919(40) 0.4241(21) -0.1998(31) 0.400 Uiso 1 calc R
H64B H 0.5965(40) 0.4546(21) -0.1563(31) 0.400 Uiso 1 calc R
C643 C 0.7127(58) 0.4022(18) -0.1676(31) 0.368(45) Uiso 1 d DU
H64C H 0.6807(58) 0.3714(18) -0.1399(31) 0.441 Uiso 1 calc R
H64D H 0.7495(58) 0.3891(18) -0.1983(31) 0.441 Uiso 1 calc R
C644 C 0.7792(48) 0.4215(31) -0.1453(31) 0.215(33) Uiso 1 d DU
H64E H 0.7952(48) 0.3954(31) -0.1148(31) 0.322 Uiso 1 d R
H64F H 0.7490(48) 0.4521(31) -0.1343(31) 0.322 Uiso 1 d R
H64G H 0.8365(48) 0.4317(31) -0.1724(31) 0.322 Uiso 1 d R
N701 N 0.5258(45) 0.4901(25) 0.0753(25) 0.182(23) Uiso 1 d .
C701 C 0.5908(43) 0.4698(23) 0.0489(24) 0.123(17) Uiso 1 d .
C702 C 0.6557(45) 0.4473(25) 0.0180(25) 0.156(23) Uiso 1 d .
H70C H 0.7017(45) 0.4246(25) 0.0356(25) 0.235 Uiso 1 d R
H70D H 0.6221(45) 0.4271(25) 0.0035(25) 0.235 Uiso 1 d R
H70E H 0.6882(45) 0.4754(25) -0.0106(25) 0.235 Uiso 1 d R

loop_
_atom_type_symbol
_atom_type_description
_atom_type_scat_dispersion_real
_atom_type_scat_dispersion_imag
_atom_type_scat_source
C C 0.0033 0.0016 'International Tables Vol C Tables 4.2.6.8 and 6.1.1.4'
H H 0.0000 0.0000 'International Tables Vol C Tables 4.2.6.8 and 6.1.1.4'
N N 0.0061 0.0033 'International Tables Vol C Tables 4.2.6.8 and 6.1.1.4'
O O 0.0106 0.0060 'International Tables Vol C Tables 4.2.6.8 and 6.1.1.4'
P P 0.1023 0.0942 'International Tables Vol C Tables 4.2.6.8 and 6.1.1.4'
Zr Zr -2.9673 0.5597 'International Tables Vol C Tables 4.2.6.8 and 6.1.1.4'
Nb Nb -2.0727 0.6215 'International Tables Vol C Tables 4.2.6.8 and 6.1.1.4'
W W -0.8490 6.8722 'International Tables Vol C Tables 4.2.6.8 and 6.1.1.4'

loop_
_geom_angle_atom_site_label_1
_geom_angle_atom_site_label_2
_geom_angle_atom_site_label_3
_geom_angle
O1 W1 O28 104.9(10)
O1 W1 O27 105.5(11)
O28 W1 O27 85.9(8)
O1 W1 O25 100.8(11)
O28 W1 O25 89.8(10)
O27 W1 O25 153.6(8)
O1 W1 O26 101.8(10)
O28 W1 O26 153.3(8)
O27 W1 O26 87.3(9)
O25 W1 O26 84.9(10)
O1 W1 O49 169.0(11)
O28 W1 O49 83.0(7)
O27 W1 O49 82.4(6)
O25 W1 O49 71.2(7)
O26 W1 O49 70.5(7)
O2 W2 O34 102.1(9)
O2 W2 O33 103.3(9)
O34 W2 O33 84.8(9)
O2 W2 O25 100.6(9)
O34 W2 O25 157.3(7)
O33 W2 O25 88.6(10)
O2 W2 O29 100.9(9)
O34 W2 O29 91.4(9)
O33 W2 O29 155.8(8)
O25 W2 O29 85.7(9)
O2 W2 O49 170.1(8)
O34 W2 O49 85.2(7)
O33 W2 O49 83.7(7)
O25 W2 O49 72.4(7)
O29 W2 O49 72.1(7)
O3 W3 O28 103.4(10)
O3 W3 O32 103.1(10)
O28 W3 O32 86.5(8)
O3 W3 O39 102.7(9)
O28 W3 O39 153.8(8)
O32 W3 O39 87.7(8)
O3 W3 O40 102.8(11)
O28 W3 O40 87.4(9)
O32 W3 O40 154.1(8)
O39 W3 O40 86.8(8)
O3 W3 O50 170.6(8)
O28 W3 O50 82.7(7)
O32 W3 O50 84.2(6)
O39 W3 O50 71.3(7)
O40 W3 O50 70.1(7)
O4 W4 O31 102.4(8)
O4 W4 O27 103.2(10)
O31 W4 O27 87.7(8)
O4 W4 O38 101.2(9)
O31 W4 O38 88.3(7)
O27 W4 O38 155.6(7)
O4 W4 O32 102.8(9)
O31 W4 O32 154.8(7)
O27 W4 O32 86.1(8)
O38 W4 O32 87.4(7)
O4 W4 O51 170.4(8)
O31 W4 O51 71.2(6)
O27 W4 O51 84.0(7)
O38 W4 O51 71.9(6)
O32 W4 O51 83.9(7)
O5 W5 O26 102.0(10)
O5 W5 O29 101.9(9)
O26 W5 O29 87.9(10)
O5 W5 O35 102.2(9)
O26 W5 O35 155.8(8)
O29 W5 O35 87.2(8)
O5 W5 O30 101.8(9)
O26 W5 O30 89.0(9)
O29 W5 O30 156.2(8)
O35 W5 O30 86.1(6)
O5 W5 O49 173.4(8)
O26 W5 O49 73.3(8)
O29 W5 O49 73.5(7)
O35 W5 O49 82.6(6)
O30 W5 O49 83.0(6)
O6 W6 O40 99.7(10)
O6 W6 O33 103.0(9)
O40 W6 O33 89.9(9)
O6 W6 O41 102.1(9)
O40 W6 O41 86.5(8)
O33 W6 O41 154.9(7)
O6 W6 O42 103.3(9)
O40 W6 O42 157.0(8)
O33 W6 O42 85.7(9)
O41 W6 O42 88.0(8)
O6 W6 O50 170.3(9)
O40 W6 O50 72.9(7)
O33 W6 O50 83.5(7)
O41 W6 O50 71.7(6)
O42 W6 O50 84.2(6)
O7 W7 O36 102.6(8)
O7 W7 O30 102.4(7)
O36 W7 O30 86.2(7)
O7 W7 O37 100.6(7)
O36 W7 O37 91.3(6)
O30 W7 O37 156.9(7)
O7 W7 O31 101.2(8)
O36 W7 O31 156.1(7)
O30 W7 O31 86.4(8)
O37 W7 O31 86.7(7)
O7 W7 O51 169.6(7)
O36 W7 O51 85.6(6)
O30 W7 O51 84.4(6)
O37 W7 O51 72.5(6)
O31 W7 O51 71.1(6)
O8 W8 O42 104.1(8)
O8 W8 O47 102.6(8)
O42 W8 O47 89.8(7)
O8 W8 O43 99.7(8)
O42 W8 O43 156.0(8)
O47 W8 O43 88.5(7)
O8 W8 O34 100.9(8)
O42 W8 O34 84.9(8)
O47 W8 O34 156.5(7)
O43 W8 O34 87.1(8)
O8 W8 O52 171.3(8)
O42 W8 O52 83.7(7)
O47 W8 O52 73.2(6)
O43 W8 O52 72.9(7)
O34 W8 O52 83.4(6)
O9 W9 O46 103.3(8)
O9 W9 O41 101.6(8)
O46 W9 O41 88.7(8)
O9 W9 O39 100.5(8)
O46 W9 O39 156.2(8)
O41 W9 O39 87.2(8)
O9 W9 O44 102.4(8)
O46 W9 O44 88.0(7)
O41 W9 O44 156.0(7)
O39 W9 O44 86.3(7)
O9 W9 O50 169.6(8)
O46 W9 O50 84.7(6)
O41 W9 O50 71.7(6)
O39 W9 O50 71.7(7)
O44 W9 O50 84.3(6)
O10 W10 O44 102.2(8)
O10 W10 O45 103.1(8)
O44 W10 O45 86.7(7)
O10 W10 O38 101.6(8)
O44 W10 O38 88.4(7)
O45 W10 O38 155.3(7)
O10 W10 O37 101.4(8)
O44 W10 O37 156.3(7)
O45 W10 O37 88.8(6)
O38 W10 O37 86.0(7)
O10 W10 O51 170.2(7)
O44 W10 O51 84.9(7)
O45 W10 O51 83.9(6)
O38 W10 O51 71.6(6)
O37 W10 O51 71.5(6)
O11 W11 O35 102.5(8)
O11 W11 O48 100.8(8)
O35 W11 O48 156.7(7)
O11 W11 O43 99.8(9)
O35 W11 O43 88.9(7)
O48 W11 O43 87.7(7)
O11 W11 O36 104.7(7)
O35 W11 O36 84.9(7)
O48 W11 O36 88.7(6)
O43 W11 O36 155.5(8)
O11 W11 O52 170.4(7)
O35 W11 O52 83.6(6)
O48 W11 O52 73.3(6)
O43 W11 O52 72.7(8)
O36 W11 O52 83.1(6)
O12 W12 O54 102.1(7)
O12 W12 O56 103.2(7)
O54 W12 O56 154.7(6)
O12 W12 O53 101.0(7)
O54 W12 O53 87.6(6)
O56 W12 O53 89.3(6)
O12 W12 O55 104.0(6)
O54 W12 O55 86.9(6)
O56 W12 O55 85.3(6)
O53 W12 O55 155.0(6)
O12 W12 O80 169.4(7)
O54 W12 O80 70.5(5)
O56 W12 O80 84.7(5)
O53 W12 O80 71.7(5)
O55 W12 O80 83.4(5)
O13 W13 O63 101.9(7)
O13 W13 O53 102.2(7)
O63 W13 O53 155.7(6)
O13 W13 O57 102.1(9)
O63 W13 O57 90.5(7)
O53 W13 O57 87.6(7)
O13 W13 O62 103.0(9)
O63 W13 O62 83.9(6)
O53 W13 O62 87.5(6)
O57 W13 O62 154.8(7)
O13 W13 O80 171.7(7)
O63 W13 O80 83.6(6)
O53 W13 O80 72.8(5)
O57 W13 O80 71.4(6)
O62 W13 O80 83.6(5)
O14 W14 O69 101.4(7)
O14 W14 O60 102.3(8)
O69 W14 O60 88.9(7)
O14 W14 O56 102.8(7)
O69 W14 O56 155.7(6)
O60 W14 O56 85.0(6)
O14 W14 O61 102.4(8)
O69 W14 O61 87.0(7)
O60 W14 O61 155.3(7)
O56 W14 O61 88.8(7)
O14 W14 O79 171.4(7)
O69 W14 O79 72.4(5)
O60 W14 O79 83.8(6)
O56 W14 O79 83.6(5)
O61 W14 O79 71.8(6)
O15 W15 O55 103.4(7)
O15 W15 O59 101.6(8)
O55 W15 O59 88.7(7)
O15 W15 O67 100.6(8)
O55 W15 O67 155.8(6)
O59 W15 O67 89.0(7)
O15 W15 O60 103.0(8)
O55 W15 O60 86.1(6)
O59 W15 O60 155.3(6)
O67 W15 O60 85.9(7)
O15 W15 O78 170.4(7)
O55 W15 O78 84.5(5)
O59 W15 O78 72.7(6)
O67 W15 O78 71.8(5)
O60 W15 O78 82.8(6)
O16 W16 O54 100.1(7)
O16 W16 O58 102.0(8)
O54 W16 O58 89.6(6)
O16 W16 O57 102.3(9)
O54 W16 O57 86.8(7)
O58 W16 O57 155.6(7)
O16 W16 O64 106.0(7)
O54 W16 O64 153.9(6)
O58 W16 O64 84.9(7)
O57 W16 O64 87.8(8)
O16 W16 O80 170.3(7)
O54 W16 O80 71.9(6)
O58 W16 O80 83.8(5)
O57 W16 O80 72.2(6)
O64 W16 O80 82.1(5)
O17 W17 O62 102.8(9)
O17 W17 O61 101.5(7)
O62 W17 O61 89.7(7)
O17 W17 O70 100.9(9)
O62 W17 O70 156.3(7)
O61 W17 O70 85.9(7)
O17 W17 O71 103.5(8)
O62 W17 O71 85.3(7)
O61 W17 O71 155.0(7)
O70 W17 O71 88.9(7)
O17 W17 O79 171.4(8)
O62 W17 O79 83.2(6)
O61 W17 O79 72.1(5)
O70 W17 O79 73.3(6)
O71 W17 O79 83.0(6)
O18 W18 O58 101.2(9)
O18 W18 O65 103.1(8)
O58 W18 O65 84.5(7)
O18 W18 O66 102.8(9)
O58 W18 O66 155.9(6)
O65 W18 O66 92.3(6)
O18 W18 O59 99.7(8)
O58 W18 O59 87.3(7)
O65 W18 O59 156.9(7)
O66 W18 O59 86.4(7)
O18 W18 O78 170.6(8)
O58 W18 O78 84.1(5)
O65 W18 O78 85.0(5)
O66 W18 O78 71.8(5)
O59 W18 O78 72.6(6)
O19 W19 O71 102.5(8)
O19 W19 O76 101.0(6)
O71 W19 O76 88.8(7)
O19 W19 O63 102.4(7)
O71 W19 O63 84.7(7)
O76 W19 O63 156.6(6)
O19 W19 O72 103.0(7)
O71 W19 O72 154.4(7)
O76 W19 O72 88.7(7)
O63 W19 O72 87.5(7)
O19 W19 O77 172.3(6)
O71 W19 O77 82.9(6)
O76 W19 O77 73.6(6)
O63 W19 O77 83.3(6)
O72 W19 O77 71.9(5)
O20 W20 O75 102.5(7)
O20 W20 O70 101.3(9)
O75 W20 O70 90.8(7)
O20 W20 O68 102.6(8)
O75 W20 O68 85.7(6)
O70 W20 O68 156.0(7)
O20 W20 O69 103.4(8)
O75 W20 O69 154.1(6)
O70 W20 O69 85.8(7)
O68 W20 O69 87.1(7)
O20 W20 O79 171.1(8)
O75 W20 O79 84.2(5)
O70 W20 O79 72.4(6)
O68 W20 O79 83.6(6)
O69 W20 O79 70.3(6)
O21 W21 O68 101.0(8)
O21 W21 O74 101.6(7)
O68 W21 O74 87.4(6)
O21 W21 O67 102.7(7)
O68 W21 O67 88.0(7)
O74 W21 O67 155.7(6)
O21 W21 O66 103.4(8)
O68 W21 O66 155.6(6)
O74 W21 O66 87.2(6)
O67 W21 O66 87.2(6)
O21 W21 O78 172.5(7)
O68 W21 O78 84.7(6)
O74 W21 O78 83.4(5)
O67 W21 O78 72.4(5)
O66 W21 O78 71.1(5)
O22 W22 O72 102.8(8)
O22 W22 O73 101.2(7)
O72 W22 O73 88.1(7)
O22 W22 O64 103.2(7)
O72 W22 O64 89.3(7)
O73 W22 O64 155.4(6)
O22 W22 O65 102.0(8)
O72 W22 O65 155.1(6)
O73 W22 O65 88.9(7)
O64 W22 O65 83.3(7)
O22 W22 O77 172.1(6)
O72 W22 O77 72.0(5)
O73 W22 O77 73.0(5)
O64 W22 O77 82.9(5)
O65 W22 O77 83.5(5)
O52 P1 O49 109.7(10)
O52 P1 O50 108.3(9)
O49 P1 O50 109.5(9)
O52 P1 O51 110.6(9)
O49 P1 O51 108.4(9)
O50 P1 O51 110.3(10)
O77 P2 O78 109.5(8)
O77 P2 O79 109.9(7)
O78 P2 O79 110.6(8)
O77 P2 O80 108.4(8)
O78 P2 O80 108.5(8)
O79 P2 O80 109.9(8)
O23 Nb1 O45 101.1(7)
O23 Nb1 O48 98.9(7)
O45 Nb1 O48 91.0(6)
O23 Nb1 O47 101.9(7)
O45 Nb1 O47 157.0(6)
O48 Nb1 O47 87.0(6)
O23 Nb1 O46 103.8(7)
O45 Nb1 O46 85.5(7)
O48 Nb1 O46 157.3(6)
O47 Nb1 O46 87.6(7)
O23 Nb1 O52 171.5(7)
O45 Nb1 O52 84.0(6)
O48 Nb1 O52 74.1(6)
O47 Nb1 O52 73.3(6)
O46 Nb1 O52 83.2(6)
O24 Nb2 O75 103.1(6)
O24 Nb2 O74 100.8(7)
O75 Nb2 O74 85.8(6)
O24 Nb2 O76 102.0(7)
O75 Nb2 O76 87.6(6)
O74 Nb2 O76 157.2(6)
O24 Nb2 O73 100.4(7)
O75 Nb2 O73 156.5(6)
O74 Nb2 O73 89.9(6)
O76 Nb2 O73 87.5(6)
O24 Nb2 O77 171.5(6)
O75 Nb2 O77 83.5(5)
O74 Nb2 O77 84.8(5)
O76 Nb2 O77 72.8(5)
O73 Nb2 O77 73.0(5)
O23 Zr1 O24 95.9(7)
O23 Zr1 C2 133.1(13)
O24 Zr1 C2 105.7(11)
O23 Zr1 C1 106.2(13)
O24 Zr1 C1 133.4(10)
C2 Zr1 C1 32.1(13)
O23 Zr1 C8 107.4(11)
O24 Zr1 C8 79.7(8)
C2 Zr1 C8 117.1(17)
C1 Zr1 C8 128.6(18)
O23 Zr1 C3 123.3(16)
O24 Zr1 C3 81.1(11)
C2 Zr1 C3 28.7(15)
C1 Zr1 C3 52.4(13)
C8 Zr1 C3 127.2(16)
O23 Zr1 C9 131.8(13)
O24 Zr1 C9 95.9(11)
C2 Zr1 C9 87.4(19)
C1 Zr1 C9 98.8(19)
C8 Zr1 C9 31.0(14)
C3 Zr1 C9 104.6(19)
O23 Zr1 C5 80.7(11)
O24 Zr1 C5 117.0(19)
C2 Zr1 C5 52.4(15)
C1 Zr1 C5 33.5(18)
C8 Zr1 C5 161.1(21)
C3 Zr1 C5 53.1(14)
C9 Zr1 C5 132.3(21)
O23 Zr1 C6 82.2(9)
O24 Zr1 C6 129.4(10)
C2 Zr1 C6 112.1(15)
C1 Zr1 C6 94.6(14)
C8 Zr1 C6 53.6(10)
C3 Zr1 C6 140.8(16)
C9 Zr1 C6 55.0(13)
C5 Zr1 C6 112.5(20)
O23 Zr1 C4 90.9(19)
O24 Zr1 C4 85.8(19)
C2 Zr1 C4 51.0(20)
C1 Zr1 C4 54.0(19)
C8 Zr1 C4 157.7(23)
C3 Zr1 C4 32.5(19)
C9 Zr1 C4 136.5(22)
C5 Zr1 C4 32.1(19)
C6 Zr1 C4 144.6(21)
O23 Zr1 C10 114.3(10)
O24 Zr1 C10 129.7(10)
C2 Zr1 C10 82.7(17)
C1 Zr1 C10 77.1(18)
C8 Zr1 C10 53.9(14)
C3 Zr1 C10 109.9(18)
C9 Zr1 C10 34.1(12)
C5 Zr1 C10 107.3(22)
C6 Zr1 C10 33.5(12)
C4 Zr1 C10 130.0(18)
O23 Zr1 C7 78.5(10)
O24 Zr1 C7 97.6(9)
C2 Zr1 C7 136.5(16)
C1 Zr1 C7 126.5(14)
C8 Zr1 C7 32.6(11)
C3 Zr1 C7 158.1(17)
C9 Zr1 C7 53.6(15)
C5 Zr1 C7 141.1(17)
C6 Zr1 C7 32.2(11)
C4 Zr1 C7 169.2(22)
C10 Zr1 C7 54.5(14)
C2 C1 C5 103.1(45)
C2 C1 Zr1 72.8(22)
C5 C1 Zr1 75.3(25)
C3 C2 C1 115.7(53)
C3 C2 Zr1 77.6(28)
C1 C2 Zr1 75.1(22)
C2 C3 C4 109.5(50)
C2 C3 Zr1 73.7(26)
C4 C3 Zr1 76.7(30)
C3 C4 C5 104.9(53)
C3 C4 Zr1 70.8(27)
C5 C4 Zr1 72.4(30)
C4 C5 C1 106.8(46)
C4 C5 Zr1 75.4(30)
C1 C5 Zr1 71.3(25)
C7 C6 C10 109.6(32)
C7 C6 Zr1 76.4(18)
C10 C6 Zr1 74.5(19)
C6 C7 C8 104.9(38)
C6 C7 Zr1 71.5(21)
C8 C7 Zr1 69.1(19)
C9 C8 C7 112.9(35)
C9 C8 Zr1 75.4(24)
C7 C8 Zr1 78.3(20)
C8 C9 C10 108.7(36)
C8 C9 Zr1 73.6(21)
C10 C9 Zr1 75.5(19)
C6 C10 C9 103.5(37)
C6 C10 Zr1 71.9(17)
C9 C10 Zr1 70.5(19)
Nb1 O23 Zr1 159.4(10)
Nb2 O24 Zr1 147.5(10)
W2 O25 W1 128.0(9)
W5 O26 W1 127.7(11)
W4 O27 W1 151.5(9)
W3 O28 W1 152.1(11)
W5 O29 W2 126.0(10)
W7 O30 W5 150.8(8)
W4 O31 W7 127.3(8)
W3 O32 W4 150.8(11)
W2 O33 W6 151.8(12)
W2 O34 W8 151.9(11)
W11 O35 W5 151.9(9)
W7 O36 W11 151.1(8)
W7 O37 W10 125.6(8)
W4 O38 W10 126.5(9)
W3 O39 W9 127.9(10)
W6 O40 W3 127.7(10)
W9 O41 W6 127.1(9)
W8 O42 W6 150.2(10)
W11 O43 W8 126.7(11)
W10 O44 W9 149.4(9)
W10 O45 Nb1 151.6(8)
W9 O46 Nb1 148.9(9)
W8 O47 Nb1 125.2(8)
W11 O48 Nb1 124.5(8)
P1 O49 W5 127.8(9)
P1 O49 W2 125.5(9)
W5 O49 W2 88.3(6)
P1 O49 W1 126.0(11)
W5 O49 W1 88.4(5)
W2 O49 W1 88.3(5)
P1 O50 W6 126.9(10)
P1 O50 W9 125.1(8)
W6 O50 W9 89.5(5)
P1 O50 W3 125.5(8)
W6 O50 W3 89.2(5)
W9 O50 W3 88.9(6)
P1 O51 W7 124.9(9)
P1 O51 W10 124.8(8)
W7 O51 W10 90.4(5)
P1 O51 W4 125.6(9)
W7 O51 W4 90.3(5)
W10 O51 W4 89.9(5)
P1 O52 Nb1 127.5(9)
P1 O52 W8 127.5(9)
Nb1 O52 W8 88.1(5)
P1 O52 W11 125.3(9)
Nb1 O52 W11 88.0(5)
W8 O52 W11 87.5(6)
W13 O53 W12 126.8(7)
W12 O54 W16 128.0(8)
W15 O55 W12 150.7(9)
W14 O56 W12 152.7(8)
W16 O57 W13 126.4(9)
W18 O58 W16 151.8(9)
W15 O59 W18 125.1(8)
W14 O60 W15 151.8(8)
W17 O61 W14 126.1(8)
W17 O62 W13 153.1(9)
W13 O63 W19 152.8(8)
W22 O64 W16 153.4(9)
W18 O65 W22 152.9(9)
W18 O66 W21 127.1(8)
W21 O67 W15 126.5(8)
W21 O68 W20 150.7(8)
W14 O69 W20 127.9(8)
W17 O70 W20 124.9(9)
W19 O71 W17 152.4(9)
W22 O72 W19 127.4(7)
W22 O73 Nb2 124.7(8)
W21 O74 Nb2 149.8(7)
W20 O75 Nb2 151.7(9)
W19 O76 Nb2 124.0(7)
P2 O77 Nb2 125.7(7)
P2 O77 W19 126.4(7)
Nb2 O77 W19 89.5(4)
P2 O77 W22 125.6(8)
Nb2 O77 W22 89.2(4)
W19 O77 W22 88.6(4)
P2 O78 W18 126.2(7)
P2 O78 W21 125.5(7)
W18 O78 W21 90.0(5)
P2 O78 W15 125.2(8)
W18 O78 W15 89.4(4)
W21 O78 W15 89.0(4)
P2 O79 W17 126.0(8)
P2 O79 W14 126.3(8)
W17 O79 W14 90.0(5)
P2 O79 W20 124.3(8)
W17 O79 W20 89.4(5)
W14 O79 W20 89.4(4)
P2 O80 W16 127.9(8)
P2 O80 W13 125.1(8)
W16 O80 W13 89.9(5)
P2 O80 W12 124.2(7)
W16 O80 W12 89.4(4)
W13 O80 W12 88.5(4)
C131 N100 C111 108.4(13)
C131 N100 C141 110.6(13)
C111 N100 C141 110.4(13)
C131 N100 C121 110.7(13)
C111 N100 C121 109.8(13)
C141 N100 C121 106.9(13)
C112 C111 N100 117.1(16)
C111 C112 C113 112.2(17)
C114 C113 C112 114.2(19)
C122 C121 N100 116.3(16)
C121 C122 C123 114.9(19)
C124 C123 C122 116.9(21)
C132 C131 N100 118.1(16)
C131 C132 C133 113.3(18)
C134 C133 C132 115.1(20)
C142 C141 N100 116.9(17)
C141 C142 C143 114.6(21)
C144 C143 C142 118.0(24)
C231 N200 C241 111.2(13)
C231 N200 C211 108.4(13)
C241 N200 C211 110.6(14)
C231 N200 C221 109.4(13)
C241 N200 C221 107.0(13)
C211 N200 C221 110.3(13)
C212 C211 N200 118.6(18)
C211 C212 C213 114.4(22)
C214 C213 C212 116.8(25)
C222 C221 N200 118.1(16)
C221 C222 C223 113.2(18)
C224 C223 C222 116.7(20)
C232 C231 N200 119.1(15)
C231 C232 C233 112.1(16)
C234 C233 C232 115.3(19)
C242 C241 N200 118.7(17)
C241 C242 C243 114.6(19)
C244 C243 C242 115.5(21)
C341 N300 C311 111.2(12)
C341 N300 C321 108.8(13)
C311 N300 C321 110.7(13)
C341 N300 C331 110.0(12)
C311 N300 C331 107.0(13)
C321 N300 C331 109.0(12)
C312 C311 N300 117.4(16)
C311 C312 C313 113.4(18)
C314 C313 C312 115.5(20)
C322 C321 N300 118.3(15)
C321 C322 C323 114.2(18)
C324 C323 C322 116.6(21)
C332 C331 N300 116.3(16)
C331 C332 C333 114.8(21)
C334 C333 C332 116.1(23)
C342 C341 N300 118.6(14)
C341 C342 C343 113.5(16)
C344 C343 C342 116.2(18)
C411 N400 C441 111.4(14)
C411 N400 C421 111.3(14)
C441 N400 C421 107.3(14)
C411 N400 C431 105.8(15)
C441 N400 C431 111.4(14)
C421 N400 C431 109.6(14)
C412 C411 N400 121.5(21)
C411 C412 C413 112.2(23)
C414 C413 C412 115.2(25)
C422 C421 N400 117.4(18)
C421 C422 C423 111.2(19)
C424 C423 C422 115.2(21)
C432 C431 N400 118.6(18)
C431 C432 C433 113.6(20)
C434 C433 C432 117.4(23)
C442 C441 N400 118.2(18)
C441 C442 C443 114.8(20)
C444 C443 C442 115.6(22)
C511 N500 C531 107.7(15)
C511 N500 C521 110.4(14)
C531 N500 C521 109.7(15)
C511 N500 C541 110.8(14)
C531 N500 C541 111.1(13)
C521 N500 C541 107.1(15)
C512 C511 N500 120.2(20)
C511 C512 C513 113.6(21)
C514 C513 C512 118.1(25)
C522 C521 N500 117.6(20)
C521 C522 C523 112.8(21)
C524 C523 C522 117.2(25)
C532 C531 N500 122.5(21)
C531 C532 C533 116.5(23)
C534 C533 C532 118.2(25)
C542 C541 N500 119.8(19)
C541 C542 C543 114.0(20)
C544 C543 C542 115.9(23)
C631 N600 C641 109.5(16)
C631 N600 C621 111.0(16)
C641 N600 C621 108.9(16)
C631 N600 C611 108.1(16)
C641 N600 C611 110.1(16)
C621 N600 C611 109.4(16)
C612 C611 N600 117.9(21)
C611 C612 C613 114.2(24)
C614 C613 C612 115.6(25)
C622 C621 N600 118.7(20)
C621 C622 C623 112.2(22)
C624 C623 C622 113.7(22)
C632 C631 N600 118.2(20)
C631 C632 C633 114.3(22)
C634 C633 C632 118.0(25)
C642 C641 N600 119.6(23)
C641 C642 C643 113.1(23)
C644 C643 C642 116.1(25)
N701 C701 C702 175.1(73)

loop_
_geom_bond_atom_site_label_1
_geom_bond_atom_site_label_2
_geom_bond_distance
W1 O1 1.67(2)
W1 O28 1.91(2)
W1 O27 1.92(2)
W1 O25 1.95(2)
W1 O26 1.97(2)
W1 O49 2.49(2)
W2 O2 1.68(2)
W2 O34 1.87(2)
W2 O33 1.89(2)
W2 O25 1.89(2)
W2 O29 1.94(2)
W2 O49 2.47(2)
W3 O3 1.68(2)
W3 O28 1.89(2)
W3 O32 1.91(2)
W3 O39 1.92(2)
W3 O40 2.00(2)
W3 O50 2.47(2)
W4 O4 1.71(2)
W4 O31 1.90(2)
W4 O27 1.90(2)
W4 O38 1.91(2)
W4 O32 1.92(2)
W4 O51 2.44(2)
W5 O5 1.73(2)
W5 O26 1.86(2)
W5 O29 1.90(2)
W5 O35 1.92(2)
W5 O30 1.93(2)
W5 O49 2.44(2)
W6 O6 1.71(2)
W6 O40 1.85(2)
W6 O33 1.92(2)
W6 O41 1.93(2)
W6 O42 1.94(2)
W6 O50 2.445(14)
W7 O7 1.713(15)
W7 O36 1.882(14)
W7 O30 1.89(2)
W7 O37 1.91(2)
W7 O31 1.94(2)
W7 O51 2.41(2)
W8 O8 1.69(2)
W8 O42 1.88(2)
W8 O47 1.887(14)
W8 O43 1.93(2)
W8 O34 1.94(2)
W8 O52 2.49(2)
W9 O9 1.70(2)
W9 O46 1.86(2)
W9 O41 1.92(2)
W9 O39 1.92(2)
W9 O44 1.95(2)
W9 O50 2.45(2)
W10 O10 1.71(2)
W10 O44 1.89(2)
W10 O45 1.90(2)
W10 O38 1.94(2)
W10 O37 1.95(2)
W10 O51 2.43(2)
W11 O11 1.71(2)
W11 O35 1.89(2)
W11 O48 1.908(14)
W11 O43 1.93(2)
W11 O36 1.955(15)
W11 O52 2.50(2)
W12 O12 1.69(2)
W12 O54 1.908(15)
W12 O56 1.916(15)
W12 O53 1.927(15)
W12 O55 1.931(15)
W12 O80 2.471(13)
W13 O13 1.69(2)
W13 O63 1.904(15)
W13 O53 1.904(15)
W13 O57 1.92(2)
W13 O62 1.94(2)
W13 O80 2.439(14)
W14 O14 1.69(2)
W14 O69 1.86(2)
W14 O60 1.888(15)
W14 O56 1.900(15)
W14 O61 1.93(2)
W14 O79 2.425(13)
W15 O15 1.688(14)
W15 O55 1.895(14)
W15 O59 1.91(2)
W15 O67 1.924(15)
W15 O60 1.945(15)
W15 O78 2.457(12)
W16 O16 1.71(2)
W16 O54 1.913(14)
W16 O58 1.91(2)
W16 O57 1.92(2)
W16 O64 1.918(15)
W16 O80 2.408(14)
W17 O17 1.72(2)
W17 O62 1.87(2)
W17 O61 1.92(2)
W17 O70 1.94(2)
W17 O71 1.95(2)
W17 O79 2.42(2)
W18 O18 1.70(2)
W18 O58 1.89(2)
W18 O65 1.90(2)
W18 O66 1.903(15)
W18 O59 1.96(2)
W18 O78 2.424(14)
W19 O19 1.75(2)
W19 O71 1.87(2)
W19 O76 1.899(13)
W19 O63 1.928(15)
W19 O72 1.94(2)
W19 O77 2.435(13)
W20 O20 1.70(2)
W20 O75 1.888(14)
W20 O70 1.94(2)
W20 O68 1.96(2)
W20 O69 1.958(15)
W20 O79 2.457(14)
W21 O21 1.693(15)
W21 O68 1.88(2)
W21 O74 1.896(15)
W21 O67 1.919(14)
W21 O66 1.93(2)
W21 O78 2.437(13)
W22 O22 1.708(14)
W22 O72 1.88(2)
W22 O73 1.90(2)
W22 O64 1.90(2)
W22 O65 1.92(2)
W22 O77 2.471(12)
P1 O52 1.49(2)
P1 O49 1.51(2)
P1 O50 1.53(2)
P1 O51 1.57(2)
P2 O77 1.540(13)
P2 O78 1.544(14)
P2 O79 1.552(15)
P2 O80 1.559(13)
Nb1 O23 1.799(14)
Nb1 O45 1.93(2)
Nb1 O48 1.96(2)
Nb1 O47 1.97(2)
Nb1 O46 1.99(2)
Nb1 O52 2.432(14)
Nb2 O24 1.805(15)
Nb2 O75 1.943(15)
Nb2 O74 1.945(15)
Nb2 O76 1.971(15)
Nb2 O73 1.977(15)
Nb2 O77 2.420(14)
Zr1 O23 2.038(15)
Zr1 O24 2.07(2)
Zr1 C2 2.43(4)
Zr1 C1 2.45(4)
Zr1 C8 2.46(3)
Zr1 C3 2.47(4)
Zr1 C9 2.49(4)
Zr1 C5 2.51(4)
Zr1 C6 2.52(3)
Zr1 C4 2.55(5)
Zr1 C10 2.55(3)
Zr1 C7 2.58(4)
C1 C2 1.35(5)
C1 C5 1.43(8)
C2 C3 1.22(6)
C3 C4 1.41(8)
C4 C5 1.40(8)
C6 C7 1.41(5)
C6 C10 1.46(5)
C7 C8 1.42(5)
C8 C9 1.32(6)
C9 C10 1.48(5)
N100 C131 1.52(2)
N100 C111 1.52(2)
N100 C141 1.53(2)
N100 C121 1.53(2)
C111 C112 1.48(2)
C112 C113 1.53(2)
C113 C114 1.46(2)
C121 C122 1.47(2)
C122 C123 1.51(2)
C123 C124 1.44(2)
C131 C132 1.47(2)
C132 C133 1.52(2)
C133 C134 1.45(2)
C141 C142 1.47(2)
C142 C143 1.51(2)
C143 C144 1.42(2)
N200 C231 1.52(2)
N200 C241 1.52(2)
N200 C211 1.53(2)
N200 C221 1.53(2)
C211 C212 1.46(2)
C212 C213 1.52(2)
C213 C214 1.43(2)
C221 C222 1.46(2)
C222 C223 1.53(2)
C223 C224 1.43(2)
C231 C232 1.47(2)
C232 C233 1.53(2)
C233 C234 1.45(2)
C241 C242 1.46(2)
C242 C243 1.52(2)
C243 C244 1.44(2)
N300 C341 1.52(2)
N300 C311 1.53(2)
N300 C321 1.53(2)
N300 C331 1.54(2)
C311 C312 1.47(2)
C312 C313 1.53(2)
C313 C314 1.44(2)
C321 C322 1.45(2)
C322 C323 1.52(2)
C323 C324 1.44(2)
C331 C332 1.46(2)
C332 C333 1.52(2)
C333 C334 1.43(2)
C341 C342 1.46(2)
C342 C343 1.52(2)
C343 C344 1.45(2)
N400 C411 1.52(2)
N400 C441 1.52(2)
N400 C421 1.52(2)
N400 C431 1.53(2)
C411 C412 1.45(2)
C412 C413 1.55(2)
C413 C414 1.43(2)
C421 C422 1.48(2)
C422 C423 1.54(2)
C423 C424 1.45(2)
C431 C432 1.46(2)
C432 C433 1.52(2)
C433 C434 1.43(2)
C441 C442 1.46(2)
C442 C443 1.51(2)
C443 C444 1.44(2)
N500 C511 1.52(2)
N500 C531 1.52(2)
N500 C521 1.53(2)
N500 C541 1.53(2)
C511 C512 1.45(2)
C512 C513 1.52(2)
C513 C514 1.41(2)
C521 C522 1.46(2)
C522 C523 1.53(2)
C523 C524 1.42(2)
C531 C532 1.42(2)
C532 C533 1.51(2)
C533 C534 1.42(2)
C541 C542 1.45(2)
C542 C543 1.53(2)
C543 C544 1.43(2)
N600 C631 1.52(2)
N600 C641 1.52(2)
N600 C621 1.53(2)
N600 C611 1.54(2)
C611 C612 1.46(2)
C612 C613 1.52(2)
C613 C614 1.44(2)
C621 C622 1.46(2)
C622 C623 1.54(2)
C623 C624 1.44(2)
C631 C632 1.45(2)
C632 C633 1.52(2)
C633 C634 1.41(2)
C641 C642 1.45(2)
C642 C643 1.53(2)
C643 C644 1.44(2)
N701 C701 1.20(7)
C701 C702 1.30(7)

loop_
_geom_torsion_atom_site_label_1
_geom_torsion_atom_site_label_2
_geom_torsion_atom_site_label_3
_geom_torsion_atom_site_label_4
_geom_torsion
O23 Zr1 C1 C2 151.2(33)
O24 Zr1 C1 C2 36.3(45)
C2 Zr1 C1 C2 0.000(12)
C8 Zr1 C1 C2 -79.9(37)
C3 Zr1 C1 C2 31.3(33)
C9 Zr1 C1 C2 -70.5(37)
C5 Zr1 C1 C2 109.1(45)
C6 Zr1 C1 C2 -125.7(35)
C4 Zr1 C1 C2 72.1(38)
C10 Zr1 C1 C2 -96.9(37)
C7 Zr1 C1 C2 -121.3(33)
O23 Zr1 C1 C5 42.0(31)
O24 Zr1 C1 C5 -72.8(36)
C2 Zr1 C1 C5 -109.1(45)
C8 Zr1 C1 C5 171.0(28)
C3 Zr1 C1 C5 -77.9(33)
C9 Zr1 C1 C5 -179.6(31)
C5 Zr1 C1 C5 0.000(2)
C6 Zr1 C1 C5 125.2(30)
C4 Zr1 C1 C5 -37.0(30)
C10 Zr1 C1 C5 154.0(32)
C7 Zr1 C1 C5 129.6(30)
C5 C1 C2 C3 1.7(56)
Zr1 C1 C2 C3 -68.0(39)
C5 C1 C2 Zr1 69.8(27)
Zr1 C1 C2 Zr1 0.000(7)
O23 Zr1 C2 C3 81.8(36)
O24 Zr1 C2 C3 -32.3(36)
C1 Zr1 C2 C3 121.2(54)
C8 Zr1 C2 C3 -118.6(34)
C3 Zr1 C2 C3 0.000(8)
C9 Zr1 C2 C3 -127.7(35)
C5 Zr1 C2 C3 80.0(41)
C6 Zr1 C2 C3 -177.9(32)
C4 Zr1 C2 C3 38.7(36)
C10 Zr1 C2 C3 -161.5(36)
C7 Zr1 C2 C3 -151.9(31)
O23 Zr1 C2 C1 -39.4(43)
O24 Zr1 C2 C1 -153.5(33)
C1 Zr1 C2 C1 0.000(10)
C8 Zr1 C2 C1 120.2(34)
C3 Zr1 C2 C1 -121.2(54)
C9 Zr1 C2 C1 111.2(37)
C5 Zr1 C2 C1 -41.1(35)
C6 Zr1 C2 C1 60.9(38)
C4 Zr1 C2 C1 -82.4(41)
C10 Zr1 C2 C1 77.3(36)
C7 Zr1 C2 C1 86.9(39)
C1 C2 C3 C4 -2.5(61)
Zr1 C2 C3 C4 -69.0(36)
C1 C2 C3 Zr1 66.5(36)
Zr1 C2 C3 Zr1 0.000(5)
O23 Zr1 C3 C2 -120.2(35)
O24 Zr1 C3 C2 148.6(35)
C2 Zr1 C3 C2 0.000(8)
C1 Zr1 C3 C2 -35.1(33)
C8 Zr1 C3 C2 78.8(34)
C9 Zr1 C3 C2 54.8(35)
C5 Zr1 C3 C2 -77.5(37)
C6 Zr1 C3 C2 3.1(46)
C4 Zr1 C3 C2 -115.2(49)
C10 Zr1 C3 C2 19.5(37)
C7 Zr1 C3 C2 60.4(47)
O23 Zr1 C3 C4 -5.0(44)
O24 Zr1 C3 C4 -96.2(40)
C2 Zr1 C3 C4 115.2(49)
C1 Zr1 C3 C4 80.1(38)
C8 Zr1 C3 C4 -166.0(36)
C9 Zr1 C3 C4 170.0(39)
C5 Zr1 C3 C4 37.7(34)
C6 Zr1 C3 C4 118.3(45)
C4 Zr1 C3 C4 0.000(10)
C10 Zr1 C3 C4 134.7(40)
C7 Zr1 C3 C4 175.6(38)
C2 C3 C4 C5 2.1(57)
Zr1 C3 C4 C5 -64.9(32)
C2 C3 C4 Zr1 67.0(36)
Zr1 C3 C4 Zr1 0.000(5)
O23 Zr1 C4 C3 175.8(37)
O24 Zr1 C4 C3 80.0(37)
C2 Zr1 C4 C3 -34.0(26)
C1 Zr1 C4 C3 -74.7(33)
C8 Zr1 C4 C3 30.4(69)
C3 Zr1 C4 C3 0.000(10)
C9 Zr1 C4 C3 -14.1(57)
C5 Zr1 C4 C3 -113.3(49)
C6 Zr1 C4 C3 -106.5(50)
C10 Zr1 C4 C3 -60.7(51)
C7 Zr1 C4 C3 -171.3(72)
O23 Zr1 C4 C5 -70.8(40)
O24 Zr1 C4 C5 -166.7(41)
C2 Zr1 C4 C5 79.3(36)
C1 Zr1 C4 C5 38.6(29)
C8 Zr1 C4 C5 143.7(48)
C3 Zr1 C4 C5 113.3(49)
C9 Zr1 C4 C5 99.2(52)
C5 Zr1 C4 C5 0.00(2)
C6 Zr1 C4 C5 6.8(63)
C10 Zr1 C4 C5 52.6(55)
C7 Zr1 C4 C5 -58.0(104)
C3 C4 C5 C1 -1.0(51)
Zr1 C4 C5 C1 -64.8(31)
C3 C4 C5 Zr1 63.8(31)
Zr1 C4 C5 Zr1 0.000(11)
C2 C1 C5 C4 -0.3(48)
Zr1 C1 C5 C4 67.7(33)
C2 C1 C5 Zr1 -67.9(28)
Zr1 C1 C5 Zr1 0.0
O23 Zr1 C5 C4 106.9(43)
O24 Zr1 C5 C4 15.0(45)
C2 Zr1 C5 C4 -74.4(36)
C1 Zr1 C5 C4 -113.8(43)
C8 Zr1 C5 C4 -136.0(56)
C3 Zr1 C5 C4 -38.1(33)
C9 Zr1 C5 C4 -113.3(49)
C6 Zr1 C5 C4 -175.7(39)
C4 Zr1 C5 C4 0.00(2)
C10 Zr1 C5 C4 -140.4(42)
C7 Zr1 C5 C4 165.3(34)
O23 Zr1 C5 C1 -139.3(31)
O24 Zr1 C5 C1 128.8(29)
C2 Zr1 C5 C1 39.4(24)
C1 Zr1 C5 C1 0.000(2)
C8 Zr1 C5 C1 -22.2(59)
C3 Zr1 C5 C1 75.7(27)
C9 Zr1 C5 C1 0.5(41)
C6 Zr1 C5 C1 -61.9(28)
C4 Zr1 C5 C1 113.8(43)
C10 Zr1 C5 C1 -26.6(31)
C7 Zr1 C5 C1 -80.9(29)
O23 Zr1 C6 C7 -80.9(22)
O24 Zr1 C6 C7 10.2(26)
C2 Zr1 C6 C7 145.5(23)
C1 Zr1 C6 C7 173.3(24)
C8 Zr1 C6 C7 37.4(23)
C3 Zr1 C6 C7 143.9(26)
C9 Zr1 C6 C7 75.8(26)
C5 Zr1 C6 C7 -157.4(23)
C4 Zr1 C6 C7 -161.4(34)
C10 Zr1 C6 C7 115.1(33)
C7 Zr1 C6 C7 0.000(7)
O23 Zr1 C6 C10 163.9(24)
O24 Zr1 C6 C10 -104.9(24)
C2 Zr1 C6 C10 30.4(27)
C1 Zr1 C6 C10 58.2(26)
C8 Zr1 C6 C10 -77.7(26)
C3 Zr1 C6 C10 28.8(34)
C9 Zr1 C6 C10 -39.4(25)
C5 Zr1 C6 C10 87.4(26)
C4 Zr1 C6 C10 83.5(39)
C10 Zr1 C6 C10 0.0
C7 Zr1 C6 C10 -115.1(32)
C10 C6 C7 C8 6.4(36)
Zr1 C6 C7 C8 -61.4(20)
C10 C6 C7 Zr1 67.8(25)
Zr1 C6 C7 Zr1 0.000(4)
O23 Zr1 C7 C6 93.5(21)
O24 Zr1 C7 C6 -172.0(20)
C2 Zr1 C7 C6 -49.6(29)
C1 Zr1 C7 C6 -8.3(30)
C8 Zr1 C7 C6 -114.8(34)
C3 Zr1 C7 C6 -87.0(38)
C9 Zr1 C7 C6 -80.3(24)
C5 Zr1 C7 C6 34.4(38)
C6 Zr1 C7 C6 0.000(7)
C4 Zr1 C7 C6 80.3(100)
C10 Zr1 C7 C6 -37.9(20)
O23 Zr1 C7 C8 -151.8(24)
O24 Zr1 C7 C8 -57.3(24)
C2 Zr1 C7 C8 65.1(29)
C1 Zr1 C7 C8 106.5(27)
C8 Zr1 C7 C8 0.000(9)
C3 Zr1 C7 C8 27.7(46)
C9 Zr1 C7 C8 34.5(22)
C5 Zr1 C7 C8 149.2(30)
C6 Zr1 C7 C8 114.8(34)
C4 Zr1 C7 C8 -164.9(92)
C10 Zr1 C7 C8 76.9(25)
C6 C7 C8 C9 -5.5(41)
Zr1 C7 C8 C9 -68.5(30)
C6 C7 C8 Zr1 63.0(22)
Zr1 C7 C8 Zr1 0.000(4)
O23 Zr1 C8 C9 146.8(23)
O24 Zr1 C8 C9 -120.2(24)
C2 Zr1 C8 C9 -17.8(27)
C1 Zr1 C8 C9 18.3(29)
C3 Zr1 C8 C9 -49.7(29)
C9 Zr1 C8 C9 0.000(2)
C5 Zr1 C8 C9 33.8(52)
C6 Zr1 C8 C9 80.8(25)
C4 Zr1 C8 C9 -69.7(50)
C10 Zr1 C8 C9 38.9(23)
C7 Zr1 C8 C9 117.7(33)
O23 Zr1 C8 C7 29.1(24)
O24 Zr1 C8 C7 122.1(24)
C2 Zr1 C8 C7 -135.5(24)
C1 Zr1 C8 C7 -99.4(27)
C3 Zr1 C8 C7 -167.4(24)
C9 Zr1 C8 C7 -117.7(33)
C5 Zr1 C8 C7 -84.0(50)
C6 Zr1 C8 C7 -36.9(21)
C4 Zr1 C8 C7 172.6(42)
C10 Zr1 C8 C7 -78.8(23)
C7 Zr1 C8 C7 0.000(7)
C7 C8 C9 C10 2.3(47)
Zr1 C8 C9 C10 -67.9(29)
C7 C8 C9 Zr1 70.3(26)
Zr1 C8 C9 Zr1 0.000(1)
O23 Zr1 C9 C8 -44.5(28)
O24 Zr1 C9 C8 58.7(23)
C2 Zr1 C9 C8 164.2(24)
C1 Zr1 C9 C8 -165.6(22)
C8 Zr1 C9 C8 0.000(2)
C3 Zr1 C9 C8 141.1(23)
C5 Zr1 C9 C8 -165.9(24)
C6 Zr1 C9 C8 -76.2(25)
C4 Zr1 C9 C8 148.8(33)
C10 Zr1 C9 C8 -114.9(39)
C7 Zr1 C9 C8 -36.4(21)
O23 Zr1 C9 C10 70.4(33)
O24 Zr1 C9 C10 173.7(27)
C2 Zr1 C9 C10 -80.9(30)
C1 Zr1 C9 C10 -50.7(30)
C8 Zr1 C9 C10 114.9(39)
C3 Zr1 C9 C10 -104.0(29)
C5 Zr1 C9 C10 -51.0(38)
C6 Zr1 C9 C10 38.7(26)
C4 Zr1 C9 C10 -96.2(39)
C10 Zr1 C9 C10 0.000(4)
C7 Zr1 C9 C10 78.6(28)
C7 C6 C10 C9 -5.1(41)
Zr1 C6 C10 C9 63.9(26)
C7 C6 C10 Zr1 -69.0(23)
Zr1 C6 C10 Zr1 0.0
C8 C9 C10 C6 1.7(45)
Zr1 C9 C10 C6 -65.0(25)
C8 C9 C10 Zr1 66.7(29)
Zr1 C9 C10 Zr1 0.000(3)
O23 Zr1 C10 C6 -17.5(26)
O24 Zr1 C10 C6 103.9(21)
C2 Zr1 C10 C6 -151.8(25)
C1 Zr1 C10 C6 -119.6(25)
C8 Zr1 C10 C6 76.8(26)
C3 Zr1 C10 C6 -161.1(22)
C9 Zr1 C10 C6 112.1(41)
C5 Zr1 C10 C6 -104.9(24)
C6 Zr1 C10 C6 0.0
C4 Zr1 C10 C6 -131.2(34)
C7 Zr1 C10 C6 36.3(21)
O23 Zr1 C10 C9 -129.6(27)
O24 Zr1 C10 C9 -8.2(35)
C2 Zr1 C10 C9 96.1(30)
C1 Zr1 C10 C9 128.3(31)
C8 Zr1 C10 C9 -35.3(27)
C3 Zr1 C10 C9 86.8(31)
C9 Zr1 C10 C9 0.000(4)
C5 Zr1 C10 C9 143.0(29)
C6 Zr1 C10 C9 -112.1(41)
C4 Zr1 C10 C9 116.7(39)
C7 Zr1 C10 C9 -75.8(31)
O45 Nb1 O23 Zr1 45.4(29)
O48 Nb1 O23 Zr1 -47.5(28)
O47 Nb1 O23 Zr1 -136.2(27)
O46 Nb1 O23 Zr1 133.4(27)
O52 Nb1 O23 Zr1 -81.6(56)
O24 Zr1 O23 Nb1 -179.4(27)
C2 Zr1 O23 Nb1 62.7(34)
C1 Zr1 O23 Nb1 42.1(31)
C8 Zr1 O23 Nb1 -98.4(29)
C3 Zr1 O23 Nb1 97.4(30)
C9 Zr1 O23 Nb1 -76.2(32)
C5 Zr1 O23 Nb1 64.1(33)
C6 Zr1 O23 Nb1 -50.4(29)
C4 Zr1 O23 Nb1 94.7(33)
C10 Zr1 O23 Nb1 -40.8(32)
C7 Zr1 O23 Nb1 -82.9(29)
O75 Nb2 O24 Zr1 -99.5(16)
O74 Nb2 O24 Zr1 -11.3(17)
O76 Nb2 O24 Zr1 170.1(15)
O73 Nb2 O24 Zr1 80.6(16)
O77 Nb2 O24 Zr1 119.1(38)
O23 Zr1 O24 Nb2 -177.0(16)
C2 Zr1 O24 Nb2 -39.1(21)
C1 Zr1 O24 Nb2 -58.2(26)
C8 Zr1 O24 Nb2 76.3(19)
C3 Zr1 O24 Nb2 -54.2(21)
C9 Zr1 O24 Nb2 49.8(20)
C5 Zr1 O24 Nb2 -94.5(19)
C6 Zr1 O24 Nb2 98.3(19)
C4 Zr1 O24 Nb2 -86.6(24)
C10 Zr1 O24 Nb2 54.4(22)
C7 Zr1 O24 Nb2 103.8(18)
O2 W2 O25 W1 171.7(15)
O34 W2 O25 W1 -11.9(35)
O33 W2 O25 W1 -85.0(15)
O29 W2 O25 W1 71.5(15)
O49 W2 O25 W1 -1.1(13)
O1 W1 O25 W2 -171.1(16)
O28 W1 O25 W2 83.8(15)
O27 W1 O25 W2 3.4(31)
O26 W1 O25 W2 -70.0(15)
O49 W1 O25 W2 1.1(13)
O5 W5 O26 W1 -171.4(14)
O29 W5 O26 W1 -69.7(15)
O35 W5 O26 W1 8.7(32)
O30 W5 O26 W1 86.7(15)
O49 W5 O26 W1 3.7(13)
O1 W1 O26 W5 168.1(16)
O28 W1 O26 W5 -11.2(31)
O27 W1 O26 W5 -86.6(15)
O25 W1 O26 W5 68.1(15)
O49 W1 O26 W5 -3.7(13)
O4 W4 O27 W1 128.6(23)
O31 W4 O27 W1 -129.2(24)
O38 W4 O27 W1 -48.6(35)
O32 W4 O27 W1 26.4(23)
O51 W4 O27 W1 -57.9(23)
O1 W1 O27 W4 -130.0(23)
O28 W1 O27 W4 -25.6(23)
O25 W1 O27 W4 55.6(36)
O26 W1 O27 W4 128.6(24)
O49 W1 O27 W4 57.9(23)
O3 W3 O28 W1 -127.5(26)
O32 W3 O28 W1 -24.8(25)
O39 W3 O28 W1 52.7(37)
O40 W3 O28 W1 130.0(26)
O50 W3 O28 W1 59.7(25)
O1 W1 O28 W3 129.4(26)
O27 W1 O28 W3 24.5(25)
O25 W1 O28 W3 -129.4(26)
O26 W1 O28 W3 -51.2(39)
O49 W1 O28 W3 -58.3(25)
O5 W5 O29 W2 171.9(13)
O26 W5 O29 W2 70.0(14)
O35 W5 O29 W2 -86.2(13)
O30 W5 O29 W2 -12.5(29)
O49 W5 O29 W2 -3.2(11)
O2 W2 O29 W5 -169.7(13)
O34 W2 O29 W5 87.7(13)
O33 W2 O29 W5 7.1(30)
O25 W2 O29 W5 -69.8(13)
O49 W2 O29 W5 3.2(11)
O7 W7 O30 W5 -130.8(22)
O36 W7 O30 W5 -28.8(21)
O37 W7 O30 W5 55.6(33)
O31 W7 O30 W5 128.5(22)
O51 W7 O30 W5 57.2(21)
O5 W5 O30 W7 129.2(22)
O26 W5 O30 W7 -128.7(22)
O29 W5 O30 W7 -46.3(35)
O35 W5 O30 W7 27.6(22)
O49 W5 O30 W7 -55.4(21)
O4 W4 O31 W7 -168.7(13)
O27 W4 O31 W7 88.4(12)
O38 W4 O31 W7 -67.6(12)
O32 W4 O31 W7 12.6(26)
O51 W4 O31 W7 3.9(10)
O7 W7 O31 W4 168.8(11)
O36 W7 O31 W4 -17.2(26)
O30 W7 O31 W4 -89.2(12)
O37 W7 O31 W4 68.7(12)
O51 W7 O31 W4 -3.9(10)
O3 W3 O32 W4 129.2(21)
O28 W3 O32 W4 26.3(21)
O39 W3 O32 W4 -128.2(21)
O40 W3 O32 W4 -50.5(31)
O50 W3 O32 W4 -56.7(20)
O4 W4 O32 W3 -129.4(21)
O31 W4 O32 W3 49.3(31)
O27 W4 O32 W3 -26.8(21)
O38 W4 O32 W3 129.7(21)
O51 W4 O32 W3 57.6(20)
O2 W2 O33 W6 -131.8(25)
O34 W2 O33 W6 -30.5(25)
O25 W2 O33 W6 127.7(25)
O29 W2 O33 W6 51.4(39)
O49 W2 O33 W6 55.2(24)
O6 W6 O33 W2 132.5(24)
O40 W6 O33 W2 -127.6(25)
O41 W6 O33 W2 -45.9(40)
O42 W6 O33 W2 29.8(25)
O50 W6 O33 W2 -54.8(24)
O2 W2 O34 W8 136.7(23)
O33 W2 O34 W8 34.2(24)
O25 W2 O34 W8 -39.7(41)
O29 W2 O34 W8 -121.9(24)
O49 W2 O34 W8 -50.0(23)
O8 W8 O34 W2 -138.2(23)
O42 W8 O34 W2 -34.8(24)
O47 W8 O34 W2 42.9(38)
O43 W8 O34 W2 122.5(24)
O52 W8 O34 W2 49.4(23)
O11 W11 O35 W5 132.1(20)
O48 W11 O35 W5 -46.6(30)
O43 W11 O35 W5 -128.1(21)
O36 W11 O35 W5 28.2(20)
O52 W11 O35 W5 -55.4(20)
O5 W5 O35 W11 -128.9(20)
O26 W5 O35 W11 51.0(32)
O29 W5 O35 W11 129.5(21)
O30 W5 O35 W11 -27.6(20)
O49 W5 O35 W11 55.8(19)
O7 W7 O36 W11 133.2(18)
O30 W7 O36 W11 31.3(18)
O37 W7 O36 W11 -125.6(18)
O31 W7 O36 W11 -40.8(30)
O51 W7 O36 W11 -53.3(18)
O11 W11 O36 W7 -132.6(18)
O35 W11 O36 W7 -31.0(18)
O48 W11 O36 W7 126.5(18)
O43 W11 O36 W7 45.0(28)
O52 W11 O36 W7 53.2(17)
O7 W7 O37 W10 -171.7(10)
O36 W7 O37 W10 85.2(10)
O30 W7 O37 W10 2.0(23)
O31 W7 O37 W10 -70.9(10)
O51 W7 O37 W10 0.3(8)
O10 W10 O37 W7 172.7(10)
O44 W10 O37 W7 -5.3(22)
O45 W10 O37 W7 -84.2(10)
O38 W10 O37 W7 71.6(10)
O51 W10 O37 W7 -0.3(8)
O4 W4 O38 W10 170.7(11)
O31 W4 O38 W10 68.4(11)
O27 W4 O38 W10 -12.1(25)
O32 W4 O38 W10 -86.8(11)
O51 W4 O38 W10 -2.4(9)
O10 W10 O38 W4 -170.3(11)
O44 W10 O38 W4 87.6(11)
O45 W10 O38 W4 9.0(23)
O37 W10 O38 W4 -69.4(11)
O51 W10 O38 W4 2.4(9)
O3 W3 O39 W9 -168.5(14)
O28 W3 O39 W9 11.3(27)
O32 W3 O39 W9 88.5(13)
O40 W3 O39 W9 -66.2(13)
O50 W3 O39 W9 3.9(10)
O9 W9 O39 W3 168.9(12)
O46 W9 O39 W3 -12.8(28)
O41 W9 O39 W3 67.7(13)
O44 W9 O39 W3 -89.2(12)
O50 W9 O39 W3 -3.9(10)
O6 W6 O40 W3 -171.2(13)
O33 W6 O40 W3 85.7(13)
O41 W6 O40 W3 -69.4(13)
O42 W6 O40 W3 7.0(30)
O50 W6 O40 W3 2.4(11)
O3 W3 O40 W6 171.2(13)
O28 W3 O40 W6 -85.6(14)
O32 W3 O40 W6 -9.1(27)
O39 W3 O40 W6 68.9(13)
O50 W3 O40 W6 -2.5(11)
O9 W9 O41 W6 -169.4(12)
O46 W9 O41 W6 87.3(12)
O39 W9 O41 W6 -69.2(12)
O44 W9 O41 W6 5.2(26)
O50 W9 O41 W6 2.5(10)
O6 W6 O41 W9 169.8(13)
O40 W6 O41 W9 70.6(13)
O33 W6 O41 W9 -11.7(28)
O42 W6 O41 W9 -87.0(12)
O50 W6 O41 W9 -2.5(10)
O8 W8 O42 W6 130.8(19)
O47 W8 O42 W6 -126.3(20)
O43 W8 O42 W6 -40.4(31)
O34 W8 O42 W6 30.8(19)
O52 W8 O42 W6 -53.1(19)
O6 W6 O42 W8 -132.2(20)
O40 W6 O42 W8 49.6(32)
O33 W6 O42 W8 -29.9(19)
O41 W6 O42 W8 125.8(20)
O50 W6 O42 W8 54.0(19)
O11 W11 O43 W8 -169.0(12)
O35 W11 O43 W8 88.5(12)
O48 W11 O43 W8 -68.4(12)
O36 W11 O43 W8 13.4(24)
O52 W11 O43 W8 4.9(10)
O8 W8 O43 W11 170.5(12)
O42 W8 O43 W11 -18.1(26)
O47 W8 O43 W11 68.0(12)
O34 W8 O43 W11 -88.9(12)
O52 W8 O43 W11 -4.9(10)
O10 W10 O44 W9 130.7(19)
O45 W10 O44 W9 28.0(18)
O38 W10 O44 W9 -127.8(19)
O37 W10 O44 W9 -51.4(28)
O51 W10 O44 W9 -56.1(18)
O9 W9 O44 W10 -132.1(19)
O46 W9 O44 W10 -28.9(19)
O41 W9 O44 W10 53.4(29)
O39 W9 O44 W10 127.9(19)
O50 W9 O44 W10 56.0(18)
O10 W10 O45 Nb1 -132.5(18)
O44 W10 O45 Nb1 -30.7(18)
O38 W10 O45 Nb1 48.3(27)
O37 W10 O45 Nb1 126.1(18)
O51 W10 O45 Nb1 54.5(17)
O23 Nb1 O45 W10 134.3(17)
O48 Nb1 O45 W10 -126.5(18)
O47 Nb1 O45 W10 -41.8(28)
O46 Nb1 O45 W10 31.1(17)
O52 Nb1 O45 W10 -52.5(17)
O9 W9 O46 Nb1 132.8(18)
O41 W9 O46 Nb1 -125.6(19)
O39 W9 O46 Nb1 -45.4(32)
O44 W9 O46 Nb1 30.6(19)
O50 W9 O46 Nb1 -53.9(18)
O23 Nb1 O46 W9 -131.1(18)
O45 Nb1 O46 W9 -30.7(19)
O48 Nb1 O46 W9 51.0(31)
O47 Nb1 O46 W9 127.3(19)
O52 Nb1 O46 W9 53.8(18)
O8 W8 O47 Nb1 -168.2(10)
O42 W8 O47 Nb1 87.4(11)
O43 W8 O47 Nb1 -68.6(11)
O34 W8 O47 Nb1 10.7(26)
O52 W8 O47 Nb1 4.0(9)
O23 Nb1 O47 W8 168.7(10)
O45 Nb1 O47 W8 -15.2(23)
O48 Nb1 O47 W8 70.3(10)
O46 Nb1 O47 W8 -87.7(10)
O52 Nb1 O47 W8 -4.1(9)
O11 W11 O48 Nb1 169.8(10)
O35 W11 O48 Nb1 -11.5(22)
O43 W11 O48 Nb1 70.2(11)
O36 W11 O48 Nb1 -85.5(9)
O52 W11 O48 Nb1 -2.4(8)
O23 Nb1 O48 W11 -172.7(10)
O45 Nb1 O48 W11 85.9(9)
O47 Nb1 O48 W11 -71.1(9)
O46 Nb1 O48 W11 5.3(23)
O52 Nb1 O48 W11 2.4(8)
O52 P1 O49 W5 61.2(14)
O50 P1 O49 W5 180.0(10)
O51 P1 O49 W5 -59.6(15)
O52 P1 O49 W2 -59.2(14)
O50 P1 O49 W2 59.5(14)
O51 P1 O49 W2 180.0(11)
O52 P1 O49 W1 -177.5(9)
O50 P1 O49 W1 -58.8(12)
O51 P1 O49 W1 61.6(12)
O5 W5 O49 P1 -179.9(1000)
O26 W5 O49 P1 133.9(15)
O29 W5 O49 P1 -133.3(15)
O35 W5 O49 P1 -44.1(13)
O30 W5 O49 P1 42.9(13)
O5 W5 O49 W2 -44.5(75)
O26 W5 O49 W2 -90.7(8)
O29 W5 O49 W2 2.0(7)
O35 W5 O49 W2 91.3(6)
O30 W5 O49 W2 178.2(6)
O5 W5 O49 W1 43.9(74)
O26 W5 O49 W1 -2.3(8)
O29 W5 O49 W1 90.4(7)
O35 W5 O49 W1 179.7(6)
O30 W5 O49 W1 -93.4(6)
O2 W2 O49 P1 -179.5(862)
O34 W2 O49 P1 41.9(14)
O33 W2 O49 P1 -43.3(14)
O25 W2 O49 P1 -133.9(15)
O29 W2 O49 P1 135.0(15)
O2 W2 O49 W5 43.5(57)
O34 W2 O49 W5 -95.1(8)
O33 W2 O49 W5 179.6(8)
O25 W2 O49 W5 89.1(8)
O29 W2 O49 W5 -2.0(7)
O2 W2 O49 W1 -44.9(56)
O34 W2 O49 W1 176.5(8)
O33 W2 O49 W1 91.2(8)
O25 W2 O49 W1 0.7(8)
O29 W2 O49 W1 -90.4(7)
O1 W1 O49 P1 178.1(43)
O28 W1 O49 P1 41.4(12)
O27 W1 O49 P1 -45.4(11)
O25 W1 O49 P1 133.5(13)
O26 W1 O49 P1 -135.2(13)
O1 W1 O49 W5 -44.4(47)
O28 W1 O49 W5 178.8(8)
O27 W1 O49 W5 92.1(7)
O25 W1 O49 W5 -89.0(8)
O26 W1 O49 W5 2.2(8)
O1 W1 O49 W2 43.9(47)
O28 W1 O49 W2 -92.8(8)
O27 W1 O49 W2 -179.6(7)
O25 W1 O49 W2 -0.7(8)
O26 W1 O49 W2 90.6(8)
O52 P1 O50 W6 60.0(12)
O49 P1 O50 W6 -59.6(12)
O51 P1 O50 W6 -178.8(9)
O52 P1 O50 W9 -60.9(12)
O49 P1 O50 W9 179.5(10)
O51 P1 O50 W9 60.3(12)
O52 P1 O50 W3 -179.1(10)
O49 P1 O50 W3 61.4(13)
O51 P1 O50 W3 -57.9(12)
O6 W6 O50 P1 174.8(41)
O40 W6 O50 P1 134.1(12)
O33 W6 O50 P1 42.2(11)
O41 W6 O50 P1 -133.9(12)
O42 W6 O50 P1 -44.1(10)
O6 W6 O50 W9 -49.8(45)
O40 W6 O50 W9 -90.5(8)
O33 W6 O50 W9 177.6(8)
O41 W6 O50 W9 1.5(6)
O42 W6 O50 W9 91.3(6)
O6 W6 O50 W3 39.1(46)
O40 W6 O50 W3 -1.6(7)
O33 W6 O50 W3 -93.5(8)
O41 W6 O50 W3 90.4(7)
O42 W6 O50 W3 -179.8(7)
O9 W9 O50 P1 -174.5(33)
O46 W9 O50 P1 44.7(11)
O41 W9 O50 P1 135.1(12)
O39 W9 O50 P1 -131.7(12)
O44 W9 O50 P1 -43.8(11)
O9 W9 O50 W6 48.9(39)
O46 W9 O50 W6 -92.0(7)
O41 W9 O50 W6 -1.5(6)
O39 W9 O50 W6 91.6(7)
O44 W9 O50 W6 179.6(6)
O9 W9 O50 W3 -40.4(39)
O46 W9 O50 W3 178.8(6)
O41 W9 O50 W3 -90.8(7)
O39 W9 O50 W3 2.4(6)
O44 W9 O50 W3 90.3(6)
O3 W3 O50 P1 -176.5(55)
O28 W3 O50 P1 -45.3(12)
O32 W3 O50 P1 41.9(12)
O39 W3 O50 P1 131.4(13)
O40 W3 O50 P1 -135.2(13)
O3 W3 O50 W6 -39.8(60)
O28 W3 O50 W6 91.4(7)
O32 W3 O50 W6 178.6(7)
O39 W3 O50 W6 -91.9(7)
O40 W3 O50 W6 1.5(7)
O3 W3 O50 W9 49.7(60)
O28 W3 O50 W9 -179.1(7)
O32 W3 O50 W9 -91.9(7)
O39 W3 O50 W9 -2.4(6)
O40 W3 O50 W9 91.0(7)
O52 P1 O51 W7 -60.0(12)
O49 P1 O51 W7 60.3(13)
O50 P1 O51 W7 -179.8(9)
O52 P1 O51 W10 59.8(13)
O49 P1 O51 W10 180.0(11)
O50 P1 O51 W10 -60.1(13)
O52 P1 O51 W4 179.5(9)
O49 P1 O51 W4 -60.2(13)
O50 P1 O51 W4 59.7(12)
O7 W7 O51 P1 -176.4(35)
O36 W7 O51 P1 41.5(11)
O30 W7 O51 P1 -45.0(11)
O37 W7 O51 P1 134.3(12)
O31 W7 O51 P1 -133.1(12)
O7 W7 O51 W10 49.2(40)
O36 W7 O51 W10 -93.0(6)
O30 W7 O51 W10 -179.5(7)
O37 W7 O51 W10 -0.2(5)
O31 W7 O51 W10 92.4(7)
O7 W7 O51 W4 -40.8(40)
O36 W7 O51 W4 177.1(6)
O30 W7 O51 W4 90.5(6)
O37 W7 O51 W4 -90.1(6)
O31 W7 O51 W4 2.4(6)
O10 W10 O51 P1 -179.3(1000)
O44 W10 O51 P1 43.6(12)
O45 W10 O51 P1 -43.6(12)
O38 W10 O51 P1 133.6(13)
O37 W10 O51 P1 -134.4(13)
O10 W10 O51 W7 -44.7(49)
O44 W10 O51 W7 178.2(7)
O45 W10 O51 W7 91.0(6)
O38 W10 O51 W7 -91.8(7)
O37 W10 O51 W7 0.2(5)
O10 W10 O51 W4 45.6(49)
O44 W10 O51 W4 -91.5(6)
O45 W10 O51 W4 -178.8(6)
O38 W10 O51 W4 -1.5(6)
O37 W10 O51 W4 90.5(6)
O4 W4 O51 P1 -178.2(45)
O31 W4 O51 P1 132.6(12)
O27 W4 O51 P1 43.0(11)
O38 W4 O51 P1 -133.0(12)
O32 W4 O51 P1 -43.7(11)
O4 W4 O51 W7 46.8(50)
O31 W4 O51 W7 -2.5(6)
O27 W4 O51 W7 -92.0(7)
O38 W4 O51 W7 92.0(7)
O32 W4 O51 W7 -178.7(7)
O4 W4 O51 W10 -43.6(50)
O31 W4 O51 W10 -92.9(7)
O27 W4 O51 W10 177.5(7)
O38 W4 O51 W10 1.5(6)
O32 W4 O51 W10 90.8(7)
O49 P1 O52 Nb1 -177.4(10)
O50 P1 O52 Nb1 63.1(13)
O51 P1 O52 Nb1 -57.9(13)
O49 P1 O52 W8 60.2(12)
O50 P1 O52 W8 -59.3(12)
O51 P1 O52 W8 179.7(9)
O49 P1 O52 W11 -58.2(12)
O50 P1 O52 W11 -177.7(9)
O51 P1 O52 W11 61.3(12)
O23 Nb1 O52 P1 168.2(41)
O45 Nb1 O52 P1 40.2(12)
O48 Nb1 O52 P1 133.0(13)
O47 Nb1 O52 P1 -135.4(13)
O46 Nb1 O52 P1 -45.9(12)
O23 Nb1 O52 W8 -53.9(47)
O45 Nb1 O52 W8 178.1(6)
O48 Nb1 O52 W8 -89.1(6)
O47 Nb1 O52 W8 2.5(5)
O46 Nb1 O52 W8 92.0(6)
O23 Nb1 O52 W11 33.6(48)
O45 Nb1 O52 W11 -94.3(6)
O48 Nb1 O52 W11 -1.5(5)
O47 Nb1 O52 W11 90.1(6)
O46 Nb1 O52 W11 179.6(7)
O8 W8 O52 P1 -162.7(43)
O42 W8 O52 P1 43.6(11)
O47 W8 O52 P1 135.3(12)
O43 W8 O52 P1 -131.0(12)
O34 W8 O52 P1 -42.0(12)
O8 W8 O52 Nb1 59.4(47)
O42 W8 O52 Nb1 -94.3(6)
O47 W8 O52 Nb1 -2.6(6)
O43 W8 O52 Nb1 91.1(7)
O34 W8 O52 Nb1 -179.9(8)
O8 W8 O52 W11 -28.7(47)
O42 W8 O52 W11 177.6(6)
O47 W8 O52 W11 -90.7(6)
O43 W8 O52 W11 3.0(6)
O34 W8 O52 W11 92.0(7)
O11 W11 O52 P1 171.8(39)
O35 W11 O52 P1 41.8(11)
O48 W11 O52 P1 -134.6(12)
O43 W11 O52 P1 132.6(12)
O36 W11 O52 P1 -43.8(11)
O11 W11 O52 Nb1 -52.0(44)
O35 W11 O52 Nb1 177.9(7)
O48 W11 O52 Nb1 1.6(5)
O43 W11 O52 Nb1 -91.2(7)
O36 W11 O52 Nb1 92.3(6)
O11 W11 O52 W8 36.2(44)
O35 W11 O52 W8 -93.9(6)
O48 W11 O52 W8 89.8(6)
O43 W11 O52 W8 -3.0(6)
O36 W11 O52 W8 -179.5(6)
O13 W13 O53 W12 -170.0(11)
O63 W13 O53 W12 17.9(23)
O57 W13 O53 W12 -68.1(11)
O62 W13 O53 W12 87.2(10)
O80 W13 O53 W12 3.2(9)
O12 W12 O53 W13 168.9(10)
O54 W12 O53 W13 67.1(10)
O56 W12 O53 W13 -87.8(10)
O55 W12 O53 W13 -10.3(22)
O80 W12 O53 W13 -3.2(8)
O12 W12 O54 W16 -168.8(10)
O56 W12 O54 W16 15.2(21)
O53 W12 O54 W16 -68.1(10)
O55 W12 O54 W16 87.5(10)
O80 W12 O54 W16 3.4(9)
O16 W16 O54 W12 170.8(11)
O58 W16 O54 W12 -87.0(10)
O57 W16 O54 W12 68.9(11)
O64 W16 O54 W12 -9.5(22)
O80 W16 O54 W12 -3.4(9)
O15 W15 O55 W12 -129.6(16)
O59 W15 O55 W12 128.8(16)
O67 W15 O55 W12 44.0(26)
O60 W15 O55 W12 -27.1(16)
O78 W15 O55 W12 56.0(15)
O12 W12 O55 W15 130.4(16)
O54 W12 O55 W15 -127.9(16)
O56 W12 O55 W15 28.0(15)
O53 W12 O55 W15 -50.3(25)
O80 W12 O55 W15 -57.2(15)
O14 W14 O56 W12 131.4(18)
O69 W14 O56 W12 -46.2(27)
O60 W14 O56 W12 29.8(17)
O61 W14 O56 W12 -126.2(18)
O79 W14 O56 W12 -54.4(17)
O12 W12 O56 W14 -133.7(17)
O54 W12 O56 W14 42.2(27)
O53 W12 O56 W14 125.1(17)
O55 W12 O56 W14 -30.4(17)
O80 W12 O56 W14 53.4(17)
O16 W16 O57 W13 -168.7(11)
O54 W16 O57 W13 -69.1(11)
O58 W16 O57 W13 12.8(25)
O64 W16 O57 W13 85.4(11)
O80 W16 O57 W13 3.0(9)
O13 W13 O57 W16 171.7(11)
O63 W13 O57 W16 -86.0(11)
O53 W13 O57 W16 69.7(11)
O62 W13 O57 W16 -9.3(24)
O80 W13 O57 W16 -3.0(9)
O18 W18 O58 W16 132.6(18)
O65 W18 O58 W16 30.3(18)
O66 W18 O58 W16 -53.1(27)
O59 W18 O58 W16 -128.0(18)
O78 W18 O58 W16 -55.2(17)
O16 W16 O58 W18 -133.7(18)
O54 W16 O58 W18 126.0(18)
O57 W16 O58 W18 44.8(29)
O64 W16 O58 W18 -28.5(18)
O80 W16 O58 W18 54.1(17)
O15 W15 O59 W18 168.8(11)
O55 W15 O59 W18 -87.7(10)
O67 W15 O59 W18 68.2(11)
O60 W15 O59 W18 -9.9(23)
O78 W15 O59 W18 -3.1(9)
O18 W18 O59 W15 -171.3(12)
O58 W18 O59 W15 87.8(11)
O65 W18 O59 W15 18.5(24)
O66 W18 O59 W15 -68.9(11)
O78 W18 O59 W15 3.1(9)
O14 W14 O60 W15 -128.2(19)
O69 W14 O60 W15 130.4(19)
O56 W14 O60 W15 -26.1(19)
O61 W14 O60 W15 50.0(29)
O79 W14 O60 W15 58.0(19)
O15 W15 O60 W14 128.9(19)
O55 W15 O60 W14 26.1(19)
O59 W15 O60 W14 -52.3(29)
O67 W15 O60 W14 -131.1(19)
O78 W15 O60 W14 -58.9(19)
O17 W17 O61 W14 171.6(12)
O62 W17 O61 W14 -85.4(11)
O70 W17 O61 W14 71.3(11)
O71 W17 O61 W14 -7.4(24)
O79 W17 O61 W14 -2.4(9)
O14 W14 O61 W17 -171.0(11)
O69 W14 O61 W17 -70.0(11)
O60 W14 O61 W17 10.8(24)
O56 W14 O61 W17 86.1(11)
O79 W14 O61 W17 2.4(9)
O17 W17 O62 W13 -129.2(18)
O61 W17 O62 W13 129.1(18)
O70 W17 O62 W13 50.1(28)
O71 W17 O62 W13 -26.4(18)
O79 W17 O62 W13 57.1(17)
O13 W13 O62 W17 128.5(18)
O63 W13 O62 W17 27.6(18)
O53 W13 O62 W17 -129.6(18)
O57 W13 O62 W17 -50.5(26)
O80 W13 O62 W17 -56.6(17)
O13 W13 O63 W19 -132.0(21)
O53 W13 O63 W19 40.2(32)
O57 W13 O63 W19 125.5(21)
O62 W13 O63 W19 -29.9(21)
O80 W13 O63 W19 54.3(21)
O19 W19 O63 W13 131.5(21)
O71 W19 O63 W13 29.9(21)
O76 W19 O63 W13 -44.8(32)
O72 W19 O63 W13 -125.7(21)
O77 W19 O63 W13 -53.6(20)
O22 W22 O64 W16 -127.5(21)
O72 W22 O64 W16 129.5(21)
O73 W22 O64 W16 45.6(33)
O65 W22 O64 W16 -26.6(21)
O77 W22 O64 W16 57.6(20)
O16 W16 O64 W22 127.2(21)
O54 W16 O64 W22 -52.4(31)
O58 W16 O64 W22 26.1(21)
O57 W16 O64 W22 -130.6(21)
O80 W16 O64 W22 -58.3(20)
O18 W18 O65 W22 -134.1(20)
O58 W18 O65 W22 -33.8(19)
O66 W18 O65 W22 122.2(20)
O59 W18 O65 W22 35.9(32)
O78 W18 O65 W22 50.6(19)
O22 W22 O65 W18 134.7(19)
O72 W22 O65 W18 -41.0(30)
O73 W22 O65 W18 -124.1(20)
O64 W22 O65 W18 32.6(19)
O77 W22 O65 W18 -51.0(19)
O18 W18 O66 W21 170.6(10)
O58 W18 O66 W21 -3.7(21)
O65 W18 O66 W21 -85.4(9)
O59 W18 O66 W21 71.4(9)
O78 W18 O66 W21 -1.5(8)
O21 W21 O66 W18 -173.3(9)
O68 W21 O66 W18 8.1(20)
O74 W21 O66 W18 85.5(9)
O67 W21 O66 W18 -70.9(9)
O78 W21 O66 W18 1.5(8)
O21 W21 O67 W15 169.7(11)
O68 W21 O67 W15 -89.5(11)
O74 W21 O67 W15 -10.3(23)
O66 W21 O67 W15 66.6(10)
O78 W21 O67 W15 -4.4(9)
O15 W15 O67 W21 -169.3(11)
O55 W15 O67 W21 17.0(23)
O59 W15 O67 W21 -67.7(11)
O60 W15 O67 W21 88.1(11)
O78 W15 O67 W21 4.4(9)
O21 W21 O68 W20 -129.4(18)
O74 W21 O68 W20 -28.1(18)
O67 W21 O68 W20 128.0(18)
O66 W21 O68 W20 49.2(27)
O78 W21 O68 W20 55.5(18)
O20 W20 O68 W21 129.7(18)
O75 W20 O68 W21 27.9(18)
O70 W20 O68 W21 -54.3(28)
O69 W20 O68 W21 -127.2(18)
O79 W20 O68 W21 -56.8(18)
O14 W14 O69 W20 171.1(12)
O60 W14 O69 W20 -86.5(11)
O56 W14 O69 W20 -11.3(24)
O61 W14 O69 W20 69.1(11)
O79 W14 O69 W20 -2.7(9)
O20 W20 O69 W14 -170.7(12)
O75 W20 O69 W14 13.1(23)
O70 W20 O69 W14 -70.1(11)
O68 W20 O69 W14 87.0(11)
O79 W20 O69 W14 2.7(9)
O17 W17 O70 W20 -173.2(11)
O62 W17 O70 W20 7.6(24)
O61 W17 O70 W20 -72.2(11)
O71 W17 O70 W20 83.3(11)
O79 W17 O70 W20 0.3(9)
O20 W20 O70 W17 173.2(11)
O75 W20 O70 W17 -83.9(11)
O68 W20 O70 W17 -2.8(24)
O69 W20 O70 W17 70.3(11)
O79 W20 O70 W17 -0.3(9)
O19 W19 O71 W17 -127.1(20)
O76 W19 O71 W17 132.0(21)
O63 W19 O71 W17 -25.5(20)
O72 W19 O71 W17 47.5(30)
O77 W19 O71 W17 58.4(20)
O17 W17 O71 W19 126.9(21)
O62 W17 O71 W19 24.9(20)
O61 W17 O71 W19 -54.1(30)
O70 W17 O71 W19 -132.1(21)
O79 W17 O71 W19 -58.8(20)
O22 W22 O72 W19 170.0(10)
O73 W22 O72 W19 68.9(11)
O64 W22 O72 W19 -86.7(11)
O65 W22 O72 W19 -14.4(23)
O77 W22 O72 W19 -3.9(9)
O19 W19 O72 W22 -170.1(10)
O71 W19 O72 W22 15.4(23)
O76 W19 O72 W22 -69.2(11)
O63 W19 O72 W22 87.7(11)
O77 W19 O72 W22 3.9(9)
O22 W22 O73 Nb2 -171.9(10)
O72 W22 O73 Nb2 -69.2(10)
O64 W22 O73 Nb2 14.9(23)
O65 W22 O73 Nb2 86.0(10)
O77 W22 O73 Nb2 2.5(8)
O24 Nb2 O73 W22 172.0(10)
O75 Nb2 O73 W22 -7.9(22)
O74 Nb2 O73 W22 -87.1(10)
O76 Nb2 O73 W22 70.2(10)
O77 Nb2 O73 W22 -2.5(8)
O21 W21 O74 Nb2 129.4(17)
O68 W21 O74 Nb2 28.7(17)
O67 W21 O74 Nb2 -50.6(27)
O66 W21 O74 Nb2 -127.6(17)
O78 W21 O74 Nb2 -56.3(17)
O24 Nb2 O74 W21 -131.2(17)
O75 Nb2 O74 W21 -28.6(17)
O76 Nb2 O74 W21 45.1(27)
O73 Nb2 O74 W21 128.3(17)
O77 Nb2 O74 W21 55.3(17)
O20 W20 O75 Nb2 -131.4(17)
O70 W20 O75 Nb2 126.8(17)
O68 W20 O75 Nb2 -29.4(16)
O69 W20 O75 Nb2 44.7(26)
O79 W20 O75 Nb2 54.6(16)
O24 Nb2 O75 W20 130.1(16)
O74 Nb2 O75 W20 29.9(16)
O76 Nb2 O75 W20 -128.2(17)
O73 Nb2 O75 W20 -50.1(26)
O77 Nb2 O75 W20 -55.3(16)
O19 W19 O76 Nb2 170.8(10)
O71 W19 O76 Nb2 -86.7(10)
O63 W19 O76 Nb2 -12.8(23)
O72 W19 O76 Nb2 67.8(10)
O77 W19 O76 Nb2 -3.7(8)
O24 Nb2 O76 W19 -169.4(9)
O75 Nb2 O76 W19 87.7(10)
O74 Nb2 O76 W19 14.4(22)
O73 Nb2 O76 W19 -69.3(10)
O77 Nb2 O76 W19 3.7(8)
O78 P2 O77 Nb2 59.1(10)
O79 P2 O77 Nb2 -62.5(11)
O80 P2 O77 Nb2 177.4(8)
O78 P2 O77 W19 -179.8(8)
O79 P2 O77 W19 58.5(11)
O80 P2 O77 W19 -61.6(11)
O78 P2 O77 W22 -60.4(10)
O79 P2 O77 W22 178.0(8)
O80 P2 O77 W22 57.9(11)
O24 Nb2 O77 P2 -173.2(39)
O75 Nb2 O77 P2 44.5(9)
O74 Nb2 O77 P2 -41.9(9)
O76 Nb2 O77 P2 134.0(10)
O73 Nb2 O77 P2 -133.4(10)
O24 Nb2 O77 W19 50.4(43)
O75 Nb2 O77 W19 -91.9(5)
O74 Nb2 O77 W19 -178.3(5)
O76 Nb2 O77 W19 -2.4(5)
O73 Nb2 O77 W19 90.2(6)
O24 Nb2 O77 W22 -38.3(43)
O75 Nb2 O77 W22 179.4(5)
O74 Nb2 O77 W22 93.1(5)
O76 Nb2 O77 W22 -91.0(6)
O73 Nb2 O77 W22 1.6(5)
O19 W19 O77 P2 -178.3(45)
O71 W19 O77 P2 -42.5(10)
O76 W19 O77 P2 -133.4(11)
O63 W19 O77 P2 43.0(10)
O72 W19 O77 P2 132.5(11)
O19 W19 O77 Nb2 -42.4(49)
O71 W19 O77 Nb2 93.4(6)
O76 W19 O77 Nb2 2.5(5)
O63 W19 O77 Nb2 178.9(6)
O72 W19 O77 Nb2 -91.6(6)
O19 W19 O77 W22 46.8(50)
O71 W19 O77 W22 -177.4(6)
O76 W19 O77 W22 91.7(6)
O63 W19 O77 W22 -91.9(6)
O72 W19 O77 W22 -2.4(6)
O22 W22 O77 P2 177.6(45)
O72 W22 O77 P2 -133.0(11)
O73 W22 O77 P2 133.3(10)
O64 W22 O77 P2 -41.5(10)
O65 W22 O77 P2 42.6(10)
O22 W22 O77 Nb2 42.6(49)
O72 W22 O77 Nb2 92.0(6)
O73 W22 O77 Nb2 -1.7(5)
O64 W22 O77 Nb2 -176.5(6)
O65 W22 O77 Nb2 -92.4(5)
O22 W22 O77 W19 -46.9(50)
O72 W22 O77 W19 2.5(6)
O73 W22 O77 W19 -91.2(6)
O64 W22 O77 W19 94.0(6)
O65 W22 O77 W19 178.0(6)
O77 P2 O78 W18 59.5(11)
O79 P2 O78 W18 -179.3(8)
O80 P2 O78 W18 -58.7(11)
O77 P2 O78 W21 -61.9(10)
O79 P2 O78 W21 59.3(11)
O80 P2 O78 W21 179.9(8)
O77 P2 O78 W15 179.5(8)
O79 P2 O78 W15 -59.3(10)
O80 P2 O78 W15 61.4(10)
O18 W18 O78 P2 168.8(43)
O58 W18 O78 P2 44.0(10)
O65 W18 O78 P2 -41.0(10)
O66 W18 O78 P2 -135.1(10)
O59 W18 O78 P2 133.0(11)
O18 W18 O78 W21 -55.1(46)
O58 W18 O78 W21 180.0(6)
O65 W18 O78 W21 95.0(6)
O66 W18 O78 W21 0.9(5)
O59 W18 O78 W21 -91.0(6)
O18 W18 O78 W15 33.9(46)
O58 W18 O78 W15 -91.0(6)
O65 W18 O78 W15 -176.0(6)
O66 W18 O78 W15 90.0(5)
O59 W18 O78 W15 -2.0(6)
O21 W21 O78 P2 178.6(49)
O68 W21 O78 P2 -41.7(9)
O74 W21 O78 P2 46.2(9)
O67 W21 O78 P2 -131.3(11)
O66 W21 O78 P2 135.5(10)
O21 W21 O78 W18 42.1(53)
O68 W21 O78 W18 -178.2(5)
O74 W21 O78 W18 -90.2(5)
O67 W21 O78 W18 92.2(6)
O66 W21 O78 W18 -0.9(5)
O21 W21 O78 W15 -47.3(54)
O68 W21 O78 W15 92.4(6)
O74 W21 O78 W15 -179.6(5)
O67 W21 O78 W15 2.8(6)
O66 W21 O78 W15 -90.3(5)
O15 W15 O78 P2 171.2(42)
O55 W15 O78 P2 -43.3(9)
O59 W15 O78 P2 -133.6(10)
O67 W15 O78 P2 131.6(10)
O60 W15 O78 P2 43.5(9)
O15 W15 O78 W18 -53.1(45)
O55 W15 O78 W18 92.4(5)
O59 W15 O78 W18 2.0(6)
O67 W15 O78 W18 -92.8(6)
O60 W15 O78 W18 179.2(6)
O15 W15 O78 W21 36.8(45)
O55 W15 O78 W21 -177.6(6)
O59 W15 O78 W21 92.0(6)
O67 W15 O78 W21 -2.8(6)
O60 W15 O78 W21 -90.9(6)
O77 P2 O79 W17 -58.7(11)
O78 P2 O79 W17 -179.7(8)
O80 P2 O79 W17 60.4(11)
O77 P2 O79 W14 179.0(9)
O78 P2 O79 W14 58.0(12)
O80 P2 O79 W14 -61.8(11)
O77 P2 O79 W20 60.0(10)
O78 P2 O79 W20 -61.0(10)
O80 P2 O79 W20 179.1(8)
O17 W17 O79 P2 -178.1(587)
O62 W17 O79 P2 -43.6(10)
O61 W17 O79 P2 -135.5(11)
O70 W17 O79 P2 133.4(11)
O71 W17 O79 P2 42.4(10)
O17 W17 O79 W14 -41.0(49)
O62 W17 O79 W14 93.4(6)
O61 W17 O79 W14 1.6(6)
O70 W17 O79 W14 -89.5(6)
O71 W17 O79 W14 179.5(6)
O17 W17 O79 W20 48.3(49)
O62 W17 O79 W20 -177.2(6)
O61 W17 O79 W20 90.9(6)
O70 W17 O79 W20 -0.2(6)
O71 W17 O79 W20 -91.2(6)
O14 W14 O79 P2 -176.7(48)
O69 W14 O79 P2 -132.1(12)
O60 W14 O79 P2 -41.3(11)
O56 W14 O79 P2 44.4(10)
O61 W14 O79 P2 135.2(12)
O14 W14 O79 W17 46.5(52)
O69 W14 O79 W17 91.1(6)
O60 W14 O79 W17 -178.1(6)
O56 W14 O79 W17 -92.4(5)
O61 W14 O79 W17 -1.6(6)
O14 W14 O79 W20 -42.9(53)
O69 W14 O79 W20 1.7(6)
O60 W14 O79 W20 92.5(6)
O56 W14 O79 W20 178.2(6)
O61 W14 O79 W20 -91.0(7)
O20 W20 O79 P2 179.2(43)
O75 W20 O79 P2 -41.9(9)
O70 W20 O79 P2 -134.6(11)
O68 W20 O79 P2 44.4(9)
O69 W20 O79 P2 133.6(11)
O20 W20 O79 W17 -46.0(47)
O75 W20 O79 W17 92.9(5)
O70 W20 O79 W17 0.2(6)
O68 W20 O79 W17 179.1(6)
O69 W20 O79 W17 -91.7(6)
O20 W20 O79 W14 44.0(48)
O75 W20 O79 W14 -177.1(6)
O70 W20 O79 W14 90.2(7)
O68 W20 O79 W14 -90.8(6)
O69 W20 O79 W14 -1.7(6)
O77 P2 O80 W16 -61.2(11)
O78 P2 O80 W16 57.6(11)
O79 P2 O80 W16 178.7(8)
O77 P2 O80 W13 61.7(10)
O78 P2 O80 W13 -179.4(8)
O79 P2 O80 W13 -58.3(10)
O77 P2 O80 W12 177.8(8)
O78 P2 O80 W12 -63.3(10)
O79 P2 O80 W12 57.7(11)
O16 W16 O80 P2 -168.6(42)
O54 W16 O80 P2 -132.8(11)
O58 W16 O80 P2 -41.2(10)
O57 W16 O80 P2 134.8(11)
O64 W16 O80 P2 44.5(10)
O16 W16 O80 W13 54.7(46)
O54 W16 O80 W13 90.6(6)
O58 W16 O80 W13 -177.8(6)
O57 W16 O80 W13 -1.9(6)
O64 W16 O80 W13 -92.2(6)
O16 W16 O80 W12 -33.7(46)
O54 W16 O80 W12 2.1(5)
O58 W16 O80 W12 93.7(6)
O57 W16 O80 W12 -90.4(7)
O64 W16 O80 W12 179.4(6)
O13 W13 O80 P2 -176.1(48)
O63 W13 O80 P2 -43.9(10)
O53 W13 O80 P2 130.0(11)
O57 W13 O80 P2 -136.6(11)
O62 W13 O80 P2 40.6(9)
O13 W13 O80 W16 -37.5(52)
O63 W13 O80 W16 94.6(6)
O53 W13 O80 W16 -91.4(6)
O57 W13 O80 W16 1.9(6)
O62 W13 O80 W16 179.2(5)
O13 W13 O80 W12 51.9(52)
O63 W13 O80 W12 -175.9(6)
O53 W13 O80 W12 -2.0(5)
O57 W13 O80 W12 91.3(7)
O62 W13 O80 W12 -91.4(5)
O12 W12 O80 P2 -178.3(551)
O54 W12 O80 P2 135.3(11)
O56 W12 O80 P2 -39.7(10)
O53 W12 O80 P2 -130.7(11)
O55 W12 O80 P2 46.2(10)
O12 W12 O80 W16 44.3(35)
O54 W12 O80 W16 -2.1(5)
O56 W12 O80 W16 -177.0(5)
O53 W12 O80 W16 91.9(6)
O55 W12 O80 W16 -91.2(6)
O12 W12 O80 W13 -45.6(35)
O54 W12 O80 W13 -92.0(6)
O56 W12 O80 W13 93.0(5)
O53 W12 O80 W13 2.0(5)
O55 W12 O80 W13 178.9(6)
C131 N100 C111 C112 49.6(26)
C141 N100 C111 C112 170.9(23)
C121 N100 C111 C112 -71.5(26)
N100 C111 C112 C113 153.5(21)
C111 C112 C113 C114 -78.0(36)
C131 N100 C121 C122 174.8(28)
C111 N100 C121 C122 -65.5(30)
C141 N100 C121 C122 54.3(31)
N100 C121 C122 C123 168.5(29)
C121 C122 C123 C124 -174.5(37)
C111 N100 C131 C132 61.8(29)
C141 N100 C131 C132 -59.3(29)
C121 N100 C131 C132 -177.6(26)
N100 C131 C132 C133 176.0(27)
C131 C132 C133 C134 175.5(34)
C131 N100 C141 C142 -57.8(30)
C111 N100 C141 C142 -177.7(27)
C121 N100 C141 C142 62.8(30)
N100 C141 C142 C143 -163.6(33)
C141 C142 C143 C144 -53.8(72)
C231 N200 C211 C212 56.2(34)
C241 N200 C211 C212 178.4(32)
C221 N200 C211 C212 -63.5(35)
N200 C211 C212 C213 178.2(33)
C211 C212 C213 C214 -96.5(74)
C231 N200 C221 C222 -174.4(28)
C241 N200 C221 C222 65.0(30)
C211 N200 C221 C222 -55.3(31)
N200 C221 C222 C223 168.6(23)
C221 C222 C223 C224 58.7(46)
C241 N200 C231 C232 -62.8(27)
C211 N200 C231 C232 59.0(27)
C221 N200 C231 C232 179.3(24)
N200 C231 C232 C233 172.4(22)
C231 C232 C233 C234 177.2(28)
C231 N200 C241 C242 -61.3(32)
C211 N200 C241 C242 178.2(29)
C221 N200 C241 C242 58.1(31)
N200 C241 C242 C243 174.9(29)
C241 C242 C243 C244 173.8(38)
C341 N300 C311 C312 -49.6(29)
C321 N300 C311 C312 71.6(29)
C331 N300 C311 C312 -169.7(25)
N300 C311 C312 C313 -169.9(25)
C311 C312 C313 C314 -169.0(34)
C341 N300 C321 C322 -57.6(27)
C311 N300 C321 C322 179.9(23)
C331 N300 C321 C322 62.5(26)
N300 C321 C322 C323 -162.6(25)
C321 C322 C323 C324 -171.4(32)
C341 N300 C331 C332 171.4(26)
C311 N300 C331 C332 -67.7(29)
C321 N300 C331 C332 52.1(28)
N300 C331 C332 C333 155.4(31)
C331 C332 C333 C334 -159.1(48)
C311 N300 C341 C342 -60.2(24)
C321 N300 C341 C342 177.5(20)
C331 N300 C341 C342 58.1(24)
N300 C341 C342 C343 175.9(20)
C341 C342 C343 C344 173.4(25)
C441 N400 C411 C412 72.4(51)
C421 N400 C411 C412 -47.3(52)
C431 N400 C411 C412 -166.4(49)
N400 C411 C412 C413 154.8(55)
C411 C412 C413 C414 127.4(95)
C411 N400 C421 C422 -63.2(36)
C441 N400 C421 C422 174.7(33)
C431 N400 C421 C422 53.5(35)
N400 C421 C422 C423 164.8(28)
C421 C422 C423 C424 -60.2(55)
C411 N400 C431 C432 179.5(33)
C441 N400 C431 C432 -59.3(36)
C421 N400 C431 C432 59.3(36)
N400 C431 C432 C433 -178.9(29)
C431 C432 C433 C434 64.5(64)
C411 N400 C441 C442 59.2(36)
C421 N400 C441 C442 -178.7(33)
C431 N400 C441 C442 -58.7(36)
N400 C441 C442 C443 -176.6(34)
C441 C442 C443 C444 179.8(43)
C531 N500 C511 C512 -178.5(38)
C521 N500 C511 C512 -58.7(43)
C541 N500 C511 C512 59.8(43)
N500 C511 C512 C513 -178.9(42)
C511 C512 C513 C514 176.1(68)
C511 N500 C521 C522 -54.5(46)
C531 N500 C521 C522 64.0(45)
C541 N500 C521 C522 -175.3(41)
N500 C521 C522 C523 -179.6(58)
C521 C522 C523 C524 176.1(74)
C511 N500 C531 C532 -87.7(44)
C521 N500 C531 C532 152.1(41)
C541 N500 C531 C532 33.8(44)
N500 C531 C532 C533 163.9(39)
C531 C532 C533 C534 -177.0(59)
C511 N500 C541 C542 178.5(33)
C531 N500 C541 C542 58.8(37)
C521 N500 C541 C542 -61.1(38)
N500 C541 C542 C543 -155.2(32)
C541 C542 C543 C544 -50.8(67)
C631 N600 C611 C612 -56.9(56)
C641 N600 C611 C612 62.6(55)
C621 N600 C611 C612 -177.8(54)
N600 C611 C612 C613 -179.3(45)
C611 C612 C613 C614 80.3(95)
C631 N600 C621 C622 40.0(58)
C641 N600 C621 C622 -80.5(58)
C611 N600 C621 C622 159.1(55)
N600 C621 C622 C623 164.1(42)
C621 C622 C623 C624 169.2(60)
C641 N600 C631 C632 -175.2(45)
C621 N600 C631 C632 64.6(49)
C611 N600 C631 C632 -55.2(48)
N600 C631 C632 C633 179.1(34)
C631 C632 C633 C634 93.2(66)
C631 N600 C641 C642 -152.1(61)
C621 N600 C641 C642 -30.6(64)
C611 N600 C641 C642 89.3(63)
N600 C641 C642 C643 -166.4(41)
C641 C642 C643 C644 61.3(98)
